data_7049826
loop_
_publ_author_name
'Pastor-Medrano, Jes\'us'
'Rodr\'iguez-Raya, Francisco R'
'Bernab\'e-Pablo, Erandi'
'Mireles-Ch\'avez, Daniel A'
'Jancik, Vojtech'
'Mart\'inez-Otero, Diego'
'Moya-Cabrera, M\'onica'

_publ_section_title
;
 Metal-directed self-assembly of transition metal
 heterometallascorpionates.
;
_journal_issue 19
_journal_name_full 'Dalton transactions (Cambridge, England : 2003)'
_journal_page_first 6571
_journal_page_last 6580
_journal_paper_doi 10.1039/c9dt00683d
_journal_volume 48
_journal_year 2019
_chemical_formula_moiety 'C172 H152 Co2 K2 N18 O4 P12 S12, 2(C4 H8 O)'
_chemical_formula_sum 'C180 H168 Co2 K2 N18 O6 P12 S12'
_chemical_formula_weight 3631.73
_space_group_crystal_system triclinic
_space_group_IT_number 2
_space_group_name_Hall '-P 1'
_space_group_name_H-M_alt 'P -1'
_symmetry_space_group_name_Hall '-P 1'
_symmetry_space_group_name_H-M 'P -1'
_atom_sites_solution_hydrogens geom
_audit_creation_method SHELXL-2018/3
_audit_update_record
;
2019-01-20 deposited with the CCDC.    2019-04-12 downloaded from the CCDC.
;
_cell_angle_alpha 67.0861(16)
_cell_angle_beta 89.5626(18)
_cell_angle_gamma 63.0038(16)
_cell_formula_units_Z 1
_cell_length_a 16.0185(16)
_cell_length_b 16.1962(16)
_cell_length_c 20.537(2)
_cell_measurement_reflns_used 9674
_cell_measurement_temperature 100(2)
_cell_measurement_theta_max 27.53
_cell_measurement_theta_min 2.20
_cell_volume 4279.1(7)
_computing_cell_refinement 'Bruker SAINT'
_computing_data_collection 'Bruker APEX2'
_computing_data_reduction 'Bruker SAINT'
_computing_molecular_graphics 'Bruker SHELXTL'
_computing_publication_material 'Bruker SHELXTL'
_computing_structure_refinement 'SHELXL-2018/3 (Sheldrick, 2018)'
_computing_structure_solution 'SHELXS-97 (Sheldrick 2008)'
_diffrn_ambient_temperature 100(2)
_diffrn_measured_fraction_theta_full 0.996
_diffrn_measured_fraction_theta_max 0.996
_diffrn_measurement_device_type 'Bruker APEX-II CCD'
_diffrn_measurement_method '\w scans'
_diffrn_radiation_type MoK\a
_diffrn_radiation_wavelength 0.71073
_diffrn_reflns_av_R_equivalents 0.0351
_diffrn_reflns_av_unetI/netI 0.0304
_diffrn_reflns_Laue_measured_fraction_full 0.996
_diffrn_reflns_Laue_measured_fraction_max 0.996
_diffrn_reflns_limit_h_max 20
_diffrn_reflns_limit_h_min -20
_diffrn_reflns_limit_k_max 20
_diffrn_reflns_limit_k_min -20
_diffrn_reflns_limit_l_max 25
_diffrn_reflns_limit_l_min -25
_diffrn_reflns_number 68343
_diffrn_reflns_point_group_measured_fraction_full 0.996
_diffrn_reflns_point_group_measured_fraction_max 0.996
_diffrn_reflns_theta_full 25.242
_diffrn_reflns_theta_max 26.372
_diffrn_reflns_theta_min 1.100
_diffrn_source 'Incoatec ImuS'
_exptl_absorpt_coefficient_mu 0.564
_exptl_absorpt_correction_T_max 0.7456
_exptl_absorpt_correction_T_min 0.6246
_exptl_absorpt_correction_type multi-scan
_exptl_absorpt_process_details 'SADABS 2014/4, Sheldrick'
_exptl_crystal_colour pink
_exptl_crystal_density_diffrn 1.409
_exptl_crystal_description irregular
_exptl_crystal_F_000 1886
_exptl_crystal_recrystallization_method 'Re-crystallisation from solvent: CH2Cl2/THF'
_exptl_crystal_size_max 0.617
_exptl_crystal_size_mid 0.351
_exptl_crystal_size_min 0.294
_refine_diff_density_max 2.291
_refine_diff_density_min -1.024
_refine_diff_density_rms 0.090
_refine_ls_extinction_method none
_refine_ls_goodness_of_fit_ref 1.092
_refine_ls_hydrogen_treatment constr
_refine_ls_matrix_type full
_refine_ls_number_parameters 1706
_refine_ls_number_reflns 17435
_refine_ls_number_restraints 4347
_refine_ls_restrained_S_all 0.992
_refine_ls_R_factor_all 0.0596
_refine_ls_R_factor_gt 0.0545
_refine_ls_shift/su_max 0.001
_refine_ls_shift/su_mean 0.000
_refine_ls_structure_factor_coef Fsqd
_refine_ls_weighting_details 'w=1/[\s^2^(Fo^2^)+(0.0445P)^2^+14.8878P] where P=(Fo^2^+2Fc^2^)/3'
_refine_ls_weighting_scheme calc
_refine_ls_wR_factor_gt 0.1324
_refine_ls_wR_factor_ref 0.1356
_reflns_Friedel_coverage 0.000
_reflns_number_gt 15779
_reflns_number_total 17435
_reflns_threshold_expression 'I > 2\s(I)'
_cod_data_source_file c9dt00683d2.cif
_cod_data_source_block Comp3a
_cod_depositor_comments 'Adding full bibliography for 7049816--7049826.cif.'
_cod_database_code 7049826
_shelx_shelxl_version_number 2018/3
_shelx_space_group_comment
; 
The symmetry employed for this shelxl refinement is uniquely defined 
by the following loop, which should always be used as a source of 
symmetry information in preference to the above space-group names. 
They are only intended as comments. 
;
_shelx_estimated_absorpt_t_min 0.722
_shelx_estimated_absorpt_t_max 0.852

loop_
_space_group_symop_operation_xyz
'x, y, z'
'-x, -y, -z'

loop_
_atom_site_label
_atom_site_type_symbol
_atom_site_fract_x
_atom_site_fract_y
_atom_site_fract_z
_atom_site_U_iso_or_equiv
_atom_site_adp_type
_atom_site_occupancy
_atom_site_site_symmetry_order
_atom_site_calc_flag
_atom_site_refinement_flags_posn
_atom_site_refinement_flags_adp
_atom_site_refinement_flags_occupancy
_atom_site_disorder_assembly
_atom_site_disorder_group
Co1 Co 0.61880(3) 0.43006(3) 0.77807(2) 0.01302(10) Uani 1 1 d . . . . .
K1 K 0.54460(5) 0.48527(5) 0.58070(4) 0.02105(15) Uani 1 1 d . . . . .
S1 S 0.78544(5) 0.30710(6) 0.85789(4) 0.01610(15) Uani 1 1 d . . . . .
S2 S 1.00326(6) 0.46603(6) 0.64997(4) 0.02069(17) Uani 1 1 d . . . . .
S3 S 0.60779(5) 0.54826(6) 0.83369(4) 0.01885(16) Uani 1 1 d . . . . .
S4 S 0.21800(6) 0.91169(6) 0.64651(5) 0.02288(18) Uani 1 1 d . . . . .
S5 S 0.55527(6) 0.34662(7) 0.88038(4) 0.02131(17) Uani 1 1 d . . . . .
S6 S 0.65079(7) -0.03685(7) 0.82906(6) 0.0315(2) Uani 1 1 d . . . . .
P1 P 0.86006(5) 0.36006(6) 0.79308(4) 0.01328(15) Uani 1 1 d D . . . .
P2 P 0.87692(5) 0.58031(6) 0.63700(4) 0.01374(16) Uani 1 1 d . . . . .
P3 P 0.47743(6) 0.66544(6) 0.78357(5) 0.01926(17) Uani 1 1 d D . . . .
P4 P 0.21909(6) 0.78097(6) 0.67449(4) 0.01638(16) Uani 1 1 d D . . . .
P5 P 0.56419(6) 0.23591(6) 0.85635(4) 0.01707(17) Uani 1 1 d D . . . .
P6 P 0.73562(6) 0.01987(6) 0.79434(5) 0.01839(17) Uani 1 1 d . . . . .
O1 O 0.6606(2) 0.4795(2) 0.47279(15) 0.0346(6) Uani 1 1 d . . . . .
N1 N 0.68776(17) 0.48709(19) 0.70085(13) 0.0129(5) Uani 1 1 d . . . . .
N2 N 0.64027(18) 0.5685(2) 0.63661(14) 0.0156(5) Uani 1 1 d . . . . .
N3 N 0.69747(18) 0.6055(2) 0.60662(14) 0.0161(5) Uani 1 1 d . . . . .
N4 N 0.48195(18) 0.5460(2) 0.71967(14) 0.0159(5) Uani 1 1 d . . . . .
N5 N 0.43006(19) 0.5341(2) 0.67694(15) 0.0185(5) Uani 1 1 d . . . . .
N6 N 0.33974(19) 0.6116(2) 0.65633(15) 0.0188(5) Uani 1 1 d . . . . .
N7 N 0.63253(18) 0.3176(2) 0.74418(14) 0.0144(5) Uani 1 1 d . . . . .
N8 N 0.68291(19) 0.3012(2) 0.69414(14) 0.0170(5) Uani 1 1 d . . . . .
N9 N 0.7158(2) 0.2049(2) 0.70352(14) 0.0186(5) Uani 1 1 d . . . . .
C1 C 0.7785(2) 0.4701(2) 0.71287(16) 0.0127(6) Uani 1 1 d . . . . .
C2 C 0.7838(2) 0.5463(2) 0.65274(16) 0.0137(6) Uani 1 1 d . . . . .
C3 C 0.945(2) 0.263(3) 0.767(2) 0.019(3) Uani 0.34(4) 1 d D U P A 1
C4 C 0.9132(15) 0.2527(18) 0.7099(13) 0.023(3) Uani 0.34(4) 1 d D U P A 1
H4 H 0.849066 0.297968 0.683437 0.027 Uiso 0.34(4) 1 calc R U P A 1
C5 C 0.9751(17) 0.1763(18) 0.6907(13) 0.027(3) Uani 0.34(4) 1 d D U P A 1
H5 H 0.954684 0.172237 0.649310 0.032 Uiso 0.34(4) 1 calc R U P A 1
C6 C 1.0667(18) 0.1060(18) 0.7321(14) 0.030(3) Uani 0.34(4) 1 d D U P A 1
H6 H 1.107848 0.050269 0.721667 0.036 Uiso 0.34(4) 1 calc R U P A 1
C7 C 1.0969(15) 0.1183(17) 0.7884(12) 0.032(3) Uani 0.34(4) 1 d D U P A 1
H7 H 1.161659 0.074402 0.813770 0.038 Uiso 0.34(4) 1 calc R U P A 1
C8 C 1.0362(15) 0.1926(18) 0.8094(13) 0.026(3) Uani 0.34(4) 1 d D U P A 1
H8 H 1.056723 0.195234 0.851433 0.031 Uiso 0.34(4) 1 calc R U P A 1
C3A C 0.9396(12) 0.2658(16) 0.7632(10) 0.0177(18) Uani 0.66(4) 1 d D U P A 2
C4A C 0.9101(8) 0.2749(10) 0.6959(7) 0.0212(18) Uani 0.66(4) 1 d D U P A 2
H4A H 0.853009 0.333851 0.664358 0.025 Uiso 0.66(4) 1 calc R U P A 2
C5A C 0.9641(9) 0.1977(10) 0.6750(7) 0.0280(18) Uani 0.66(4) 1 d D U P A 2
H5A H 0.942124 0.202399 0.630185 0.034 Uiso 0.66(4) 1 calc R U P A 2
C6A C 1.0497(10) 0.1141(9) 0.7189(7) 0.0261(18) Uani 0.66(4) 1 d D U P A 2
H6A H 1.087862 0.063366 0.703145 0.031 Uiso 0.66(4) 1 calc R U P A 2
C7A C 1.0801(9) 0.1041(8) 0.7861(6) 0.031(2) Uani 0.66(4) 1 d D U P A 2
H7A H 1.139010 0.046674 0.816345 0.037 Uiso 0.66(4) 1 calc R U P A 2
C8A C 1.0237(9) 0.1788(9) 0.8088(6) 0.027(2) Uani 0.66(4) 1 d D U P A 2
H8A H 1.042584 0.170438 0.855708 0.032 Uiso 0.66(4) 1 calc R U P A 2
C9 C 0.9293(5) 0.3941(7) 0.8371(4) 0.0144(11) Uani 0.806(19) 1 d D U P A 1
C10 C 1.0258(4) 0.3633(5) 0.8367(3) 0.0178(11) Uani 0.806(19) 1 d D U P A 1
H10 H 1.057825 0.328108 0.808705 0.021 Uiso 0.806(19) 1 calc R U P A 1
C11 C 1.0743(5) 0.3848(6) 0.8779(3) 0.0232(12) Uani 0.806(19) 1 d D U P A 1
H11 H 1.140857 0.361199 0.879823 0.028 Uiso 0.806(19) 1 calc R U P A 1
C12 C 1.0278(5) 0.4397(5) 0.9160(3) 0.0229(13) Uani 0.806(19) 1 d D U P A 1
H12 H 1.062106 0.454758 0.943092 0.027 Uiso 0.806(19) 1 calc R U P A 1
C13 C 0.9305(5) 0.4736(4) 0.9151(3) 0.0204(12) Uani 0.806(19) 1 d D U P A 1
H13 H 0.898136 0.512132 0.940984 0.025 Uiso 0.806(19) 1 calc R U P A 1
C14 C 0.8817(4) 0.4499(4) 0.8756(4) 0.0160(11) Uani 0.806(19) 1 d D U P A 1
H14 H 0.815547 0.471911 0.874855 0.019 Uiso 0.806(19) 1 calc R U P A 1
C9A C 0.915(2) 0.398(3) 0.8459(19) 0.018(3) Uani 0.194(19) 1 d D U P A 2
C10A C 1.0047(18) 0.390(2) 0.8393(13) 0.021(3) Uani 0.194(19) 1 d D U P A 2
H10A H 1.037769 0.363137 0.807290 0.025 Uiso 0.194(19) 1 calc R U P A 2
C11A C 1.047(2) 0.419(2) 0.8783(12) 0.022(3) Uani 0.194(19) 1 d D U P A 2
H11A H 1.108274 0.413687 0.872874 0.026 Uiso 0.194(19) 1 calc R U P A 2
C12A C 0.999(2) 0.457(2) 0.9249(13) 0.022(3) Uani 0.194(19) 1 d D U P A 2
H12A H 1.026315 0.479485 0.950857 0.027 Uiso 0.194(19) 1 calc R U P A 2
C13A C 0.9112(16) 0.4633(19) 0.9340(14) 0.023(3) Uani 0.194(19) 1 d D U P A 2
H13A H 0.879423 0.487250 0.967389 0.027 Uiso 0.194(19) 1 calc R U P A 2
C14A C 0.8697(15) 0.434(2) 0.8944(13) 0.017(3) Uani 0.194(19) 1 d D U P A 2
H14A H 0.808956 0.439346 0.900497 0.020 Uiso 0.194(19) 1 calc R U P A 2
C15 C 0.8681(2) 0.6393(2) 0.69784(17) 0.0180(6) Uani 1 1 d D U . . .
C16 C 0.7871(11) 0.683(2) 0.7244(14) 0.022(3) Uani 0.41(5) 1 d D U P B 1
H16 H 0.730844 0.681633 0.712599 0.026 Uiso 0.41(5) 1 calc R U P B 1
C17 C 0.7892(18) 0.7297(18) 0.7682(12) 0.023(3) Uani 0.41(5) 1 d D U P B 1
H17 H 0.733277 0.763122 0.784383 0.027 Uiso 0.41(5) 1 calc R U P B 1
C18 C 0.873(2) 0.7273(17) 0.7882(11) 0.022(2) Uani 0.41(5) 1 d D U P B 1
H18 H 0.873935 0.759246 0.818178 0.026 Uiso 0.41(5) 1 calc R U P B 1
C19 C 0.9541(17) 0.6790(19) 0.7651(13) 0.025(3) Uani 0.41(5) 1 d D U P B 1
H19 H 1.010912 0.678744 0.778494 0.030 Uiso 0.41(5) 1 calc R U P B 1
C20 C 0.9538(10) 0.631(2) 0.7225(17) 0.023(3) Uani 0.41(5) 1 d D U P B 1
H20 H 1.011384 0.592356 0.710091 0.027 Uiso 0.41(5) 1 calc R U P B 1
C16A C 0.7787(7) 0.6890(14) 0.7139(10) 0.0201(19) Uani 0.59(5) 1 d D U P B 2
H16A H 0.724420 0.691638 0.692848 0.024 Uiso 0.59(5) 1 calc R U P B 2
C17A C 0.7692(13) 0.7345(12) 0.7607(9) 0.024(2) Uani 0.59(5) 1 d D U P B 2
H17A H 0.709059 0.765634 0.773084 0.029 Uiso 0.59(5) 1 calc R U P B 2
C18A C 0.8469(17) 0.7343(11) 0.7890(7) 0.025(2) Uani 0.59(5) 1 d D U P B 2
H18A H 0.839910 0.765402 0.820943 0.029 Uiso 0.59(5) 1 calc R U P B 2
C19A C 0.9349(14) 0.6897(13) 0.7715(9) 0.025(2) Uani 0.59(5) 1 d D U P B 2
H19A H 0.988029 0.690423 0.790900 0.030 Uiso 0.59(5) 1 calc R U P B 2
C20A C 0.9448(8) 0.6437(16) 0.7252(11) 0.022(2) Uani 0.59(5) 1 d D U P B 2
H20A H 1.004743 0.614689 0.711969 0.027 Uiso 0.59(5) 1 calc R U P B 2
C21 C 0.8357(2) 0.6835(2) 0.54584(16) 0.0168(6) Uani 1 1 d D U . . .
C22 C 0.8804(16) 0.6592(12) 0.4923(6) 0.018(2) Uani 0.62(6) 1 d D U P C 1
H22 H 0.928711 0.590729 0.504133 0.022 Uiso 0.62(6) 1 calc R U P C 1
C23 C 0.8547(15) 0.7348(13) 0.4217(7) 0.0201(19) Uani 0.62(6) 1 d D U P C 1
H23 H 0.885264 0.717935 0.385322 0.024 Uiso 0.62(6) 1 calc R U P C 1
C24 C 0.7841(15) 0.8350(13) 0.4047(7) 0.023(2) Uani 0.62(6) 1 d D U P C 1
H24 H 0.763868 0.885972 0.356094 0.027 Uiso 0.62(6) 1 calc R U P C 1
C25 C 0.7432(15) 0.8609(10) 0.4583(9) 0.026(2) Uani 0.62(6) 1 d D U P C 1
H25 H 0.696541 0.929904 0.446652 0.031 Uiso 0.62(6) 1 calc R U P C 1
C26 C 0.7704(13) 0.7856(7) 0.5294(8) 0.020(2) Uani 0.62(6) 1 d D U P C 1
H26 H 0.744457 0.804023 0.566545 0.024 Uiso 0.62(6) 1 calc R U P C 1
C22A C 0.868(2) 0.668(2) 0.4861(9) 0.019(3) Uani 0.38(6) 1 d D U P C 2
H22A H 0.914489 0.601464 0.492361 0.023 Uiso 0.38(6) 1 calc R U P C 2
C23A C 0.834(2) 0.750(2) 0.4172(11) 0.021(3) Uani 0.38(6) 1 d D U P C 2
H23A H 0.856475 0.739509 0.376672 0.025 Uiso 0.38(6) 1 calc R U P C 2
C24A C 0.767(2) 0.848(2) 0.4087(13) 0.022(3) Uani 0.38(6) 1 d D U P C 2
H24A H 0.748065 0.905554 0.363110 0.027 Uiso 0.38(6) 1 calc R U P C 2
C25A C 0.729(2) 0.8616(17) 0.4666(15) 0.024(3) Uani 0.38(6) 1 d D U P C 2
H25A H 0.680622 0.927980 0.459875 0.029 Uiso 0.38(6) 1 calc R U P C 2
C26A C 0.759(2) 0.7790(12) 0.5345(14) 0.021(3) Uani 0.38(6) 1 d D U P C 2
H26A H 0.728416 0.787592 0.572883 0.026 Uiso 0.38(6) 1 calc R U P C 2
C27 C 0.4247(2) 0.6323(2) 0.72744(17) 0.0154(6) Uani 1 1 d . . . . .
C28 C 0.3339(2) 0.6738(2) 0.68662(17) 0.0170(6) Uani 1 1 d . . . . .
C29 C 0.4826(10) 0.7807(7) 0.7301(4) 0.0276(15) Uani 0.776(14) 1 d D U P D 1
C30 C 0.4983(5) 0.7964(6) 0.6614(4) 0.0304(12) Uani 0.776(14) 1 d D U P D 1
H30 H 0.501278 0.750028 0.642790 0.036 Uiso 0.776(14) 1 calc R U P D 1
C31 C 0.5099(5) 0.8807(5) 0.6189(4) 0.0372(15) Uani 0.776(14) 1 d D U P D 1
H31 H 0.520661 0.892290 0.571328 0.045 Uiso 0.776(14) 1 calc R U P D 1
C32 C 0.5056(5) 0.9465(5) 0.6473(4) 0.0402(16) Uani 0.776(14) 1 d D U P D 1
H32 H 0.512708 1.004253 0.618528 0.048 Uiso 0.776(14) 1 calc R U P D 1
C33 C 0.4911(6) 0.9306(5) 0.7165(4) 0.0435(16) Uani 0.776(14) 1 d D U P D 1
H33 H 0.488241 0.976801 0.735157 0.052 Uiso 0.776(14) 1 calc R U P D 1
C34 C 0.4806(6) 0.8464(4) 0.7583(4) 0.0366(15) Uani 0.776(14) 1 d D U P D 1
H34 H 0.472120 0.833646 0.806446 0.044 Uiso 0.776(14) 1 calc R U P D 1
C29A C 0.486(4) 0.776(3) 0.7198(11) 0.026(3) Uani 0.224(14) 1 d D U P D 2
C30A C 0.482(2) 0.800(2) 0.6466(11) 0.032(3) Uani 0.224(14) 1 d D U P D 2
H30A H 0.466663 0.761691 0.628344 0.038 Uiso 0.224(14) 1 calc DR U P D 2
C31A C 0.500(2) 0.8753(19) 0.5983(12) 0.037(3) Uani 0.224(14) 1 d D U P D 2
H31A H 0.496827 0.887803 0.548960 0.044 Uiso 0.224(14) 1 calc R U P D 2
C32A C 0.5221(19) 0.9320(18) 0.6235(12) 0.041(3) Uani 0.224(14) 1 d D U P D 2
H32A H 0.534010 0.984470 0.591343 0.049 Uiso 0.224(14) 1 calc R U P D 2
C33A C 0.5270(18) 0.9122(16) 0.6958(11) 0.038(3) Uani 0.224(14) 1 d D U P D 2
H33A H 0.537978 0.953730 0.713099 0.045 Uiso 0.224(14) 1 calc R U P D 2
C34A C 0.5157(17) 0.8306(15) 0.7426(11) 0.034(3) Uani 0.224(14) 1 d D U P D 2
H34A H 0.529112 0.810956 0.792993 0.041 Uiso 0.224(14) 1 calc R U P D 2
C35 C 0.4035(11) 0.6868(7) 0.8490(6) 0.0249(19) Uani 0.727(17) 1 d D U P D 1
C36 C 0.3307(5) 0.7836(6) 0.8394(4) 0.0320(16) Uani 0.727(17) 1 d D U P D 1
H36 H 0.316995 0.842038 0.795712 0.038 Uiso 0.727(17) 1 calc R U P D 1
C37 C 0.2780(5) 0.7962(6) 0.8922(4) 0.0385(17) Uani 0.727(17) 1 d D U P D 1
H37 H 0.228778 0.862642 0.884514 0.046 Uiso 0.727(17) 1 calc R U P D 1
C38 C 0.2977(5) 0.7113(7) 0.9562(4) 0.0336(15) Uani 0.727(17) 1 d D U P D 1
H38 H 0.263868 0.719647 0.993406 0.040 Uiso 0.727(17) 1 calc R U P D 1
C39 C 0.3663(6) 0.6150(7) 0.9656(5) 0.0322(15) Uani 0.727(17) 1 d D U P D 1
H39 H 0.376406 0.556477 1.008004 0.039 Uiso 0.727(17) 1 calc R U P D 1
C40 C 0.4205(6) 0.6024(7) 0.9143(4) 0.0284(14) Uani 0.727(17) 1 d D U P D 1
H40 H 0.470176 0.535685 0.923104 0.034 Uiso 0.727(17) 1 calc R U P D 1
C35A C 0.401(3) 0.704(2) 0.8432(18) 0.027(3) Uani 0.273(17) 1 d D U P D 2
C36A C 0.3519(14) 0.8028(16) 0.8311(12) 0.027(3) Uani 0.273(17) 1 d . U P D 2
H36A H 0.350336 0.856654 0.788961 0.032 Uiso 0.273(17) 1 calc R U P D 2
C37A C 0.3049(15) 0.8203(16) 0.8836(10) 0.035(3) Uani 0.273(17) 1 d . U P D 2
H37A H 0.273424 0.888128 0.880123 0.042 Uiso 0.273(17) 1 calc R U P D 2
C38A C 0.3016(16) 0.747(2) 0.9391(15) 0.038(3) Uani 0.273(17) 1 d . U P D 2
H38A H 0.266153 0.762743 0.973821 0.045 Uiso 0.273(17) 1 calc R U P D 2
C39A C 0.3466(17) 0.650(2) 0.9477(13) 0.039(3) Uani 0.273(17) 1 d . U P D 2
H39A H 0.345363 0.597777 0.989664 0.046 Uiso 0.273(17) 1 calc R U P D 2
C40A C 0.3975(15) 0.622(2) 0.8948(14) 0.029(3) Uani 0.273(17) 1 d . U P D 2
H40A H 0.425019 0.555694 0.895889 0.035 Uiso 0.273(17) 1 calc R U P D 2
C41 C 0.174(2) 0.7496(16) 0.7573(10) 0.017(3) Uani 0.33(3) 1 d D U P E 1
C42 C 0.1044(14) 0.8244(15) 0.7728(10) 0.021(3) Uani 0.33(3) 1 d D U P E 1
H42 H 0.081665 0.894753 0.741352 0.025 Uiso 0.33(3) 1 calc R U P E 1
C43 C 0.0674(14) 0.7982(17) 0.8335(10) 0.027(3) Uani 0.33(3) 1 d D U P E 1
H43 H 0.017224 0.850255 0.842830 0.032 Uiso 0.33(3) 1 calc R U P E 1
C44 C 0.1034(14) 0.6960(18) 0.8808(10) 0.022(3) Uani 0.33(3) 1 d D U P E 1
H44 H 0.082097 0.678128 0.924884 0.026 Uiso 0.33(3) 1 calc R U P E 1
C45 C 0.1703(15) 0.6194(15) 0.8644(11) 0.025(3) Uani 0.33(3) 1 d D U P E 1
H45 H 0.192398 0.549126 0.895659 0.030 Uiso 0.33(3) 1 calc R U P E 1
C46 C 0.2047(19) 0.6467(16) 0.8014(13) 0.024(3) Uani 0.33(3) 1 d D U P E 1
H46 H 0.249278 0.595025 0.788746 0.029 Uiso 0.33(3) 1 calc R U P E 1
C41A C 0.1853(11) 0.7307(9) 0.7603(5) 0.0161(17) Uani 0.67(3) 1 d D U P E 2
C42A C 0.1230(9) 0.8002(9) 0.7849(5) 0.0242(18) Uani 0.67(3) 1 d D U P E 2
H42A H 0.101397 0.871518 0.757850 0.029 Uiso 0.67(3) 1 calc R U P E 2
C43A C 0.0916(9) 0.7670(10) 0.8486(6) 0.0254(17) Uani 0.67(3) 1 d D U P E 2
H43A H 0.048221 0.815090 0.864679 0.030 Uiso 0.67(3) 1 calc R U P E 2
C44A C 0.1247(8) 0.6627(10) 0.8882(5) 0.0235(18) Uani 0.67(3) 1 d D U P E 2
H44A H 0.103152 0.639332 0.931436 0.028 Uiso 0.67(3) 1 calc R U P E 2
C45A C 0.1889(8) 0.5921(9) 0.8655(5) 0.0229(17) Uani 0.67(3) 1 d D U P E 2
H45A H 0.211992 0.520662 0.893453 0.027 Uiso 0.67(3) 1 calc R U P E 2
C46A C 0.2192(10) 0.6260(9) 0.8022(6) 0.0210(17) Uani 0.67(3) 1 d D U P E 2
H46A H 0.263531 0.577552 0.786847 0.025 Uiso 0.67(3) 1 calc R U P E 2
C47 C 0.1410(7) 0.7822(7) 0.6094(3) 0.0176(12) Uani 0.82(2) 1 d D U P E 1
C48 C 0.0999(6) 0.8662(4) 0.5418(3) 0.0268(13) Uani 0.82(2) 1 d D U P E 1
H48 H 0.115060 0.920004 0.529345 0.032 Uiso 0.82(2) 1 calc R U P E 1
C49 C 0.0364(7) 0.8711(5) 0.4925(4) 0.0336(15) Uani 0.82(2) 1 d D U P E 1
H49 H 0.008247 0.928318 0.446417 0.040 Uiso 0.82(2) 1 calc R U P E 1
C50 C 0.0144(5) 0.7923(6) 0.5108(4) 0.0253(12) Uani 0.82(2) 1 d D U P E 1
H50 H -0.029022 0.795797 0.477194 0.030 Uiso 0.82(2) 1 calc R U P E 1
C51 C 0.0556(5) 0.7086(7) 0.5779(3) 0.0247(12) Uani 0.82(2) 1 d D U P E 1
H51 H 0.040654 0.654582 0.590177 0.030 Uiso 0.82(2) 1 calc R U P E 1
C52 C 0.1186(5) 0.7036(6) 0.6270(3) 0.0217(12) Uani 0.82(2) 1 d D U P E 1
H52 H 0.146624 0.646061 0.672957 0.026 Uiso 0.82(2) 1 calc R U P E 1
C47A C 0.136(4) 0.796(4) 0.6046(14) 0.022(3) Uani 0.18(2) 1 d D U P E 2
C48A C 0.128(2) 0.858(2) 0.5328(14) 0.025(3) Uani 0.18(2) 1 d D U P E 2
H48A H 0.164705 0.892662 0.520173 0.030 Uiso 0.18(2) 1 calc R U P E 2
C49A C 0.067(2) 0.868(2) 0.4798(13) 0.026(3) Uani 0.18(2) 1 d D U P E 2
H49A H 0.061080 0.909052 0.430413 0.032 Uiso 0.18(2) 1 calc R U P E 2
C50A C 0.013(2) 0.818(3) 0.4988(16) 0.027(3) Uani 0.18(2) 1 d D U P E 2
H50A H -0.039005 0.836936 0.464458 0.032 Uiso 0.18(2) 1 calc R U P E 2
C51A C 0.036(2) 0.741(3) 0.5682(15) 0.024(3) Uani 0.18(2) 1 d D U P E 2
H51A H 0.010747 0.695437 0.578662 0.029 Uiso 0.18(2) 1 calc R U P E 2
C52A C 0.096(2) 0.733(3) 0.6224(13) 0.024(3) Uani 0.18(2) 1 d D U P E 2
H52A H 0.108190 0.684432 0.670913 0.029 Uiso 0.18(2) 1 calc R U P E 2
C53 C 0.6325(2) 0.2294(2) 0.78704(16) 0.0156(6) Uani 1 1 d . . . . .
C54 C 0.6865(2) 0.1569(2) 0.76125(17) 0.0172(6) Uani 1 1 d . . . . .
C55 C 0.4473(2) 0.2607(2) 0.82126(18) 0.0230(7) Uani 1 1 d D U . . .
C56 C 0.3706(10) 0.3481(13) 0.8214(15) 0.026(2) Uani 0.50(5) 1 d D U P F 1
H56 H 0.380577 0.388229 0.840780 0.031 Uiso 0.50(5) 1 calc R U P F 1
C57 C 0.2783(12) 0.3752(15) 0.7920(12) 0.030(3) Uani 0.50(5) 1 d D U P F 1
H57 H 0.224551 0.434850 0.790910 0.035 Uiso 0.50(5) 1 calc R U P F 1
C58 C 0.2651(12) 0.3154(16) 0.7646(13) 0.030(3) Uani 0.50(5) 1 d D U P F 1
H58 H 0.203084 0.337834 0.740575 0.035 Uiso 0.50(5) 1 calc R U P F 1
C59 C 0.3418(12) 0.2226(13) 0.7720(11) 0.030(3) Uani 0.50(5) 1 d D U P F 1
H59 H 0.331097 0.179259 0.756765 0.036 Uiso 0.50(5) 1 calc R U P F 1
C60 C 0.4345(11) 0.1932(10) 0.8018(11) 0.025(2) Uani 0.50(5) 1 d D U P F 1
H60 H 0.487214 0.129097 0.808666 0.029 Uiso 0.50(5) 1 calc R U P F 1
C56A C 0.3623(10) 0.3486(14) 0.8121(15) 0.028(3) Uani 0.50(5) 1 d D U P F 2
H56A H 0.364479 0.395292 0.828265 0.034 Uiso 0.50(5) 1 calc R U P F 2
C57A C 0.2742(12) 0.3696(15) 0.7796(12) 0.030(3) Uani 0.50(5) 1 d D U P F 2
H57A H 0.217518 0.430320 0.773512 0.036 Uiso 0.50(5) 1 calc R U P F 2
C58A C 0.2695(12) 0.3024(16) 0.7564(13) 0.029(3) Uani 0.50(5) 1 d D U P F 2
H58A H 0.209096 0.311978 0.739905 0.035 Uiso 0.50(5) 1 calc R U P F 2
C59A C 0.3529(12) 0.2212(13) 0.7572(11) 0.030(2) Uani 0.50(5) 1 d D U P F 2
H59A H 0.350444 0.177450 0.737981 0.036 Uiso 0.50(5) 1 calc R U P F 2
C60A C 0.4410(11) 0.2036(12) 0.7867(11) 0.028(2) Uani 0.50(5) 1 d D U P F 2
H60A H 0.498321 0.151544 0.783166 0.033 Uiso 0.50(5) 1 calc R U P F 2
C61 C 0.6091(16) 0.1295(19) 0.9444(10) 0.020(4) Uani 0.137(6) 1 d D U P G 1
C62 C 0.5494(15) 0.0965(17) 0.9800(11) 0.026(3) Uani 0.137(6) 1 d D U P G 1
H62 H 0.483018 0.130724 0.959842 0.031 Uiso 0.137(6) 1 calc R U P G 1
C63 C 0.5897(14) 0.0115(17) 1.0463(11) 0.030(4) Uani 0.137(6) 1 d D U P G 1
H63 H 0.550884 -0.012480 1.073856 0.036 Uiso 0.137(6) 1 calc R U P G 1
C64 C 0.6872(15) -0.0379(19) 1.0717(13) 0.031(4) Uani 0.137(6) 1 d D U P G 1
H64 H 0.714870 -0.097971 1.116333 0.037 Uiso 0.137(6) 1 calc R U P G 1
C65 C 0.7459(17) -0.004(3) 1.0352(18) 0.027(4) Uani 0.137(6) 1 d D U P G 1
H65 H 0.813389 -0.042800 1.051682 0.032 Uiso 0.137(6) 1 calc R U P G 1
C66 C 0.704(2) 0.089(4) 0.974(2) 0.022(4) Uani 0.137(6) 1 d D U P G 1
H66 H 0.738791 0.123459 0.952557 0.027 Uiso 0.137(6) 1 calc R U P G 1
C61A C 0.6289(3) 0.1115(3) 0.9340(2) 0.0171(9) Uani 0.863(6) 1 d D U P G 2
C62A C 0.5938(3) 0.0434(3) 0.9646(2) 0.0258(9) Uani 0.863(6) 1 d D U P G 2
H62A H 0.533616 0.058429 0.942439 0.031 Uiso 0.863(6) 1 calc R U P G 2
C63A C 0.6466(3) -0.0463(3) 1.0274(2) 0.0312(10) Uani 0.863(6) 1 d D U P G 2
H63A H 0.622077 -0.092134 1.048212 0.037 Uiso 0.863(6) 1 calc R U P G 2
C64A C 0.7342(3) -0.0691(3) 1.0595(2) 0.0289(10) Uani 0.863(6) 1 d D U P G 2
H64A H 0.769988 -0.130269 1.102543 0.035 Uiso 0.863(6) 1 calc R U P G 2
C65A C 0.7702(3) -0.0024(4) 1.0288(3) 0.0244(9) Uani 0.863(6) 1 d D U P G 2
H65A H 0.830902 -0.018219 1.050678 0.029 Uiso 0.863(6) 1 calc R U P G 2
C66A C 0.7177(3) 0.0875(5) 0.9661(3) 0.0206(12) Uani 0.863(6) 1 d D U P G 2
H66A H 0.742725 0.132812 0.945109 0.025 Uiso 0.863(6) 1 calc R U P G 2
C67 C 0.8388(2) -0.0330(2) 0.86385(17) 0.0183(6) Uani 1 1 d . . . . .
C68 C 0.8711(3) -0.1310(3) 0.92057(18) 0.0228(7) Uani 1 1 d . . . . .
H68 H 0.839642 -0.169080 0.921807 0.027 Uiso 1 1 calc R U . . .
C69 C 0.9488(3) -0.1724(3) 0.97483(18) 0.0268(8) Uani 1 1 d . . . . .
H69 H 0.970446 -0.238736 1.013236 0.032 Uiso 1 1 calc R U . . .
C70 C 0.9953(3) -0.1169(3) 0.9732(2) 0.0303(8) Uani 1 1 d . . . . .
H70 H 1.048682 -0.145767 1.010390 0.036 Uiso 1 1 calc R U . . .
C71 C 0.9638(3) -0.0200(3) 0.9176(2) 0.0297(8) Uani 1 1 d . . . . .
H71 H 0.995241 0.017868 0.916892 0.036 Uiso 1 1 calc R U . . .
C72 C 0.8859(2) 0.0221(3) 0.86247(19) 0.0234(7) Uani 1 1 d . . . . .
H72 H 0.864843 0.088242 0.823998 0.028 Uiso 1 1 calc R U . . .
C73 C 0.7800(2) -0.0059(3) 0.71927(19) 0.0274(7) Uani 1 1 d D U . . .
C74 C 0.7160(11) -0.0121(17) 0.6786(10) 0.036(2) Uani 0.55(4) 1 d D U P H 1
H74 H 0.654644 0.001268 0.689267 0.044 Uiso 0.55(4) 1 calc R U P H 1
C75 C 0.7436(14) -0.0384(12) 0.6219(8) 0.040(2) Uani 0.55(4) 1 d D U P H 1
H75 H 0.700926 -0.044622 0.594552 0.047 Uiso 0.55(4) 1 calc R U P H 1
C76 C 0.8305(15) -0.0554(10) 0.6048(7) 0.038(2) Uani 0.55(4) 1 d D U P H 1
H76 H 0.847606 -0.071497 0.565164 0.045 Uiso 0.55(4) 1 calc R U P H 1
C77 C 0.8932(11) -0.0492(12) 0.6453(8) 0.040(3) Uani 0.55(4) 1 d D U P H 1
H77 H 0.953354 -0.059721 0.632943 0.048 Uiso 0.55(4) 1 calc R U P H 1
C78 C 0.8699(8) -0.0277(17) 0.7041(10) 0.038(3) Uani 0.55(4) 1 d D U P H 1
H78 H 0.915339 -0.027890 0.733713 0.045 Uiso 0.55(4) 1 calc R U P H 1
C74A C 0.7318(12) -0.021(2) 0.6724(11) 0.033(3) Uani 0.45(4) 1 d D U P H 2
H74A H 0.670864 -0.015338 0.678124 0.040 Uiso 0.45(4) 1 calc R U P H 2
C75A C 0.7724(17) -0.0430(13) 0.6176(8) 0.036(3) Uani 0.45(4) 1 d D U P H 2
H75A H 0.736765 -0.048387 0.584127 0.043 Uiso 0.45(4) 1 calc R U P H 2
C76A C 0.8623(16) -0.0577(12) 0.6102(8) 0.035(3) Uani 0.45(4) 1 d D U P H 2
H76A H 0.889580 -0.075212 0.573074 0.043 Uiso 0.45(4) 1 calc R U P H 2
C77A C 0.9128(13) -0.0467(15) 0.6571(10) 0.039(3) Uani 0.45(4) 1 d D U P H 2
H77A H 0.976715 -0.060211 0.654587 0.047 Uiso 0.45(4) 1 calc R U P H 2
C78A C 0.8691(9) -0.015(2) 0.7085(12) 0.031(2) Uani 0.45(4) 1 d D U P H 2
H78A H 0.901106 0.000008 0.737081 0.037 Uiso 0.45(4) 1 calc R U P H 2
C79 C 0.7528(3) 0.4038(4) 0.5186(3) 0.0507(13) Uani 1 1 d . . . . .
H79A H 0.782516 0.345232 0.505710 0.061 Uiso 1 1 calc R U . . .
H79B H 0.747128 0.377644 0.569834 0.061 Uiso 1 1 calc R U . . .
C80 C 0.8131(3) 0.4579(4) 0.5065(2) 0.0423(10) Uani 1 1 d . . . . .
H80A H 0.814094 0.480500 0.544788 0.051 Uiso 1 1 calc R U . . .
H80B H 0.879722 0.412019 0.505749 0.051 Uiso 1 1 calc R U . . .
C81 C 0.7621(3) 0.5499(4) 0.4331(2) 0.0423(10) Uani 1 1 d . . . . .
H81A H 0.734910 0.615359 0.437644 0.051 Uiso 1 1 calc R U . . .
H81B H 0.806385 0.549799 0.399169 0.051 Uiso 1 1 calc R U . . .
C82 C 0.6840(4) 0.5350(4) 0.4079(2) 0.0399(10) Uani 1 1 d . . . . .
H82A H 0.627224 0.602251 0.377779 0.048 Uiso 1 1 calc R U . . .
H82B H 0.706631 0.495083 0.379155 0.048 Uiso 1 1 calc R U . . .
O2 O 0.4401(5) 0.6719(6) 0.4608(5) 0.0320(12) Uani 0.776(14) 1 d D U P D 1
C83 C 0.4911(5) 0.7279(7) 0.4354(4) 0.0431(17) Uani 0.776(14) 1 d D U P D 1
H83A H 0.468274 0.771626 0.382715 0.052 Uiso 0.776(14) 1 calc R U P D 1
H83B H 0.560457 0.679601 0.444848 0.052 Uiso 0.776(14) 1 calc R U P D 1
C84 C 0.4734(7) 0.7938(8) 0.4749(6) 0.0407(16) Uani 0.776(14) 1 d D U P D 1
H84A H 0.449909 0.866552 0.440687 0.049 Uiso 0.776(14) 1 calc R U P D 1
H84B H 0.532475 0.769099 0.508477 0.049 Uiso 0.776(14) 1 calc R U P D 1
C85 C 0.3949(5) 0.7810(6) 0.5173(4) 0.0345(12) Uani 0.776(14) 1 d D U P D 1
H85A H 0.423085 0.732069 0.568798 0.041 Uiso 0.776(14) 1 calc R U P D 1
H85B H 0.344107 0.847737 0.513958 0.041 Uiso 0.776(14) 1 calc R U P D 1
C86 C 0.3565(4) 0.7387(5) 0.4780(4) 0.0296(12) Uani 0.776(14) 1 d D U P D 1
H86A H 0.327060 0.700099 0.509525 0.035 Uiso 0.776(14) 1 calc R U P D 1
H86B H 0.308311 0.794806 0.433645 0.035 Uiso 0.776(14) 1 calc R U P D 1
O2A O 0.458(2) 0.662(2) 0.4575(18) 0.039(3) Uani 0.224(14) 1 d D U P D 2
C83A C 0.5079(16) 0.718(2) 0.4501(16) 0.040(3) Uani 0.224(14) 1 d D U P D 2
H83C H 0.505745 0.755592 0.398402 0.048 Uiso 0.224(14) 1 calc R U P D 2
H83D H 0.575832 0.669527 0.474968 0.048 Uiso 0.224(14) 1 calc R U P D 2
C84A C 0.462(2) 0.792(3) 0.483(2) 0.039(3) Uani 0.224(14) 1 d D U P D 2
H84C H 0.440231 0.863623 0.446927 0.047 Uiso 0.224(14) 1 calc R U P D 2
H84D H 0.506686 0.775279 0.524819 0.047 Uiso 0.224(14) 1 calc R U P D 2
C85A C 0.3747(16) 0.777(2) 0.5069(14) 0.041(4) Uani 0.224(14) 1 d D U P D 2
H85C H 0.388376 0.734841 0.559612 0.050 Uiso 0.224(14) 1 calc DR U P D 2
H85D H 0.316240 0.844071 0.493683 0.050 Uiso 0.224(14) 1 calc R U P D 2
C86A C 0.3640(17) 0.722(2) 0.4655(15) 0.041(3) Uani 0.224(14) 1 d D U P D 2
H86C H 0.336839 0.678150 0.492378 0.049 Uiso 0.224(14) 1 calc R U P D 2
H86D H 0.321112 0.772667 0.417654 0.049 Uiso 0.224(14) 1 calc R U P D 2
O3 O 1.2595(11) 0.3893(12) 0.9767(10) 0.034(3) Uani 0.158(5) 1 d D U P I 1
C87 C 1.2768(15) 0.2899(17) 1.0267(13) 0.034(3) Uani 0.158(5) 1 d D U P I 1
H87A H 1.277450 0.249606 1.000629 0.041 Uiso 0.158(5) 1 calc R U P I 1
H87B H 1.225743 0.296245 1.055056 0.041 Uiso 0.158(5) 1 calc R U P I 1
C88 C 1.3739(14) 0.2364(14) 1.0769(11) 0.042(3) Uani 0.158(5) 1 d D U P I 1
H88A H 1.410762 0.162979 1.086764 0.051 Uiso 0.158(5) 1 calc R U P I 1
H88B H 1.366259 0.241623 1.123259 0.051 Uiso 0.158(5) 1 calc R U P I 1
C89 C 1.4228(9) 0.2969(16) 1.0331(14) 0.030(3) Uani 0.158(5) 1 d D U P I 1
H89A H 1.470967 0.294151 1.064917 0.036 Uiso 0.158(5) 1 calc R U P I 1
H89B H 1.453292 0.271492 0.997732 0.036 Uiso 0.158(5) 1 calc R U P I 1
C90 C 1.3359(13) 0.4053(12) 0.9956(12) 0.032(3) Uani 0.158(5) 1 d D U P I 1
H90A H 1.319528 0.438932 1.028624 0.039 Uiso 0.158(5) 1 calc R U P I 1
H90B H 1.348909 0.448600 0.951855 0.039 Uiso 0.158(5) 1 calc R U P I 1
O3A O 1.2424(2) 0.3659(3) 1.0094(2) 0.0370(9) Uani 0.842(5) 1 d D U P I 2
C87A C 1.3014(3) 0.2734(4) 1.0021(3) 0.0310(10) Uani 0.842(5) 1 d D U P I 2
H87C H 1.292157 0.286682 0.950706 0.037 Uiso 0.842(5) 1 calc R U P I 2
H87D H 1.283882 0.220225 1.029775 0.037 Uiso 0.842(5) 1 calc R U P I 2
C88A C 1.4049(3) 0.2365(4) 1.0308(3) 0.0345(11) Uani 0.842(5) 1 d D U P I 2
H88C H 1.446905 0.211285 0.999483 0.041 Uiso 0.842(5) 1 calc R U P I 2
H88D H 1.427812 0.181076 1.080616 0.041 Uiso 0.842(5) 1 calc R U P I 2
C89A C 1.4016(3) 0.3344(4) 1.0288(3) 0.0282(10) Uani 0.842(5) 1 d D U P I 2
H89C H 1.453372 0.317326 1.065776 0.034 Uiso 0.842(5) 1 calc R U P I 2
H89D H 1.405751 0.377908 0.980555 0.034 Uiso 0.842(5) 1 calc R U P I 2
C90A C 1.3030(3) 0.3860(4) 1.0459(3) 0.0322(10) Uani 0.842(5) 1 d D U P I 2
H90C H 1.306232 0.356308 1.098658 0.039 Uiso 0.842(5) 1 calc R U P I 2
H90D H 1.278290 0.460863 1.027687 0.039 Uiso 0.842(5) 1 calc R U P I 2

loop_
_atom_site_aniso_label
_atom_site_aniso_U_11
_atom_site_aniso_U_22
_atom_site_aniso_U_33
_atom_site_aniso_U_23
_atom_site_aniso_U_13
_atom_site_aniso_U_12
Co1 0.01081(19) 0.0135(2) 0.0122(2) -0.00318(16) 0.00074(15) -0.00595(16)
K1 0.0230(4) 0.0203(3) 0.0147(3) -0.0049(3) -0.0002(3) -0.0088(3)
S1 0.0137(3) 0.0170(4) 0.0122(3) -0.0016(3) 0.0007(3) -0.0072(3)
S2 0.0134(4) 0.0198(4) 0.0202(4) -0.0042(3) 0.0028(3) -0.0051(3)
S3 0.0135(4) 0.0202(4) 0.0209(4) -0.0095(3) 0.0000(3) -0.0062(3)
S4 0.0204(4) 0.0175(4) 0.0282(4) -0.0096(3) 0.0003(3) -0.0075(3)
S5 0.0239(4) 0.0238(4) 0.0194(4) -0.0099(3) 0.0090(3) -0.0137(3)
S6 0.0275(5) 0.0234(4) 0.0431(6) -0.0087(4) 0.0053(4) -0.0168(4)
P1 0.0103(3) 0.0127(4) 0.0120(4) -0.0022(3) -0.0007(3) -0.0044(3)
P2 0.0115(3) 0.0146(4) 0.0128(4) -0.0029(3) 0.0012(3) -0.0072(3)
P3 0.0130(4) 0.0173(4) 0.0278(4) -0.0107(3) 0.0002(3) -0.0068(3)
P4 0.0110(4) 0.0172(4) 0.0191(4) -0.0081(3) 0.0011(3) -0.0052(3)
P5 0.0154(4) 0.0197(4) 0.0152(4) -0.0046(3) 0.0030(3) -0.0104(3)
P6 0.0203(4) 0.0132(4) 0.0188(4) -0.0038(3) 0.0013(3) -0.0086(3)
O1 0.0391(16) 0.0380(16) 0.0295(14) -0.0136(12) 0.0144(12) -0.0221(13)
N1 0.0112(12) 0.0123(12) 0.0124(12) -0.0032(10) 0.0000(9) -0.0055(10)
N2 0.0149(12) 0.0154(12) 0.0113(12) 0.0000(10) -0.0019(10) -0.0082(11)
N3 0.0136(12) 0.0163(13) 0.0140(12) -0.0029(10) -0.0004(10) -0.0071(11)
N4 0.0128(12) 0.0183(13) 0.0168(13) -0.0073(11) 0.0031(10) -0.0082(11)
N5 0.0119(12) 0.0211(14) 0.0189(13) -0.0079(11) -0.0002(10) -0.0059(11)
N6 0.0138(13) 0.0198(14) 0.0205(14) -0.0094(11) 0.0016(10) -0.0059(11)
N7 0.0125(12) 0.0141(12) 0.0133(12) -0.0031(10) -0.0006(10) -0.0062(10)
N8 0.0184(13) 0.0154(13) 0.0130(12) -0.0035(10) 0.0012(10) -0.0071(11)
N9 0.0204(14) 0.0149(13) 0.0158(13) -0.0030(11) 0.0003(11) -0.0080(11)
C1 0.0116(13) 0.0128(14) 0.0116(14) -0.0040(11) -0.0004(11) -0.0054(11)
C2 0.0125(14) 0.0150(14) 0.0129(14) -0.0042(12) 0.0018(11) -0.0078(12)
C3 0.019(4) 0.016(4) 0.019(4) -0.004(3) 0.003(4) -0.010(3)
C4 0.021(4) 0.018(5) 0.024(4) -0.003(4) 0.001(4) -0.010(4)
C5 0.031(4) 0.018(5) 0.023(5) -0.006(4) 0.002(4) -0.009(4)
C6 0.027(5) 0.020(4) 0.026(5) -0.004(4) 0.007(4) -0.003(4)
C7 0.026(5) 0.024(4) 0.027(4) -0.003(3) 0.000(4) -0.005(4)
C8 0.022(4) 0.020(4) 0.022(4) -0.002(3) 0.000(3) -0.007(4)
C3A 0.016(3) 0.013(2) 0.020(3) -0.006(2) 0.007(2) -0.006(2)
C4A 0.026(3) 0.013(3) 0.020(3) -0.006(3) 0.001(2) -0.007(3)
C5A 0.032(3) 0.018(4) 0.024(4) -0.008(3) 0.004(3) -0.005(3)
C6A 0.029(4) 0.018(3) 0.024(4) -0.009(3) 0.011(3) -0.006(3)
C7A 0.028(4) 0.015(3) 0.033(3) -0.008(2) 0.000(3) 0.001(2)
C8A 0.029(3) 0.017(3) 0.020(2) -0.005(2) 0.000(2) -0.003(3)
C9 0.013(2) 0.0147(18) 0.011(2) -0.0012(16) -0.0008(15) -0.007(2)
C10 0.013(2) 0.021(3) 0.0126(17) -0.0047(18) 0.0018(16) -0.0053(19)
C11 0.012(2) 0.030(3) 0.0196(19) -0.006(2) -0.0009(17) -0.009(2)
C12 0.017(3) 0.029(2) 0.022(2) -0.0077(18) -0.003(2) -0.014(2)
C13 0.022(2) 0.0217(19) 0.019(2) -0.0078(18) 0.0028(19) -0.0119(16)
C14 0.0120(18) 0.014(2) 0.017(2) -0.0022(19) -0.0002(17) -0.0058(14)
C9A 0.012(4) 0.018(4) 0.015(4) 0.002(4) -0.004(4) -0.008(4)
C10A 0.016(4) 0.023(5) 0.014(4) -0.001(4) -0.002(4) -0.007(4)
C11A 0.016(4) 0.026(4) 0.018(4) -0.003(4) -0.001(4) -0.011(4)
C12A 0.018(5) 0.026(4) 0.019(4) -0.006(4) -0.002(4) -0.010(4)
C13A 0.017(4) 0.025(4) 0.020(5) -0.003(4) -0.002(4) -0.011(4)
C14A 0.013(4) 0.018(4) 0.015(5) 0.000(4) -0.001(4) -0.011(4)
C15 0.0205(15) 0.0147(14) 0.0153(14) -0.0027(12) -0.0003(11) -0.0092(12)
C16 0.024(4) 0.022(4) 0.017(5) -0.006(4) 0.001(3) -0.012(3)
C17 0.026(5) 0.021(3) 0.020(4) -0.009(3) -0.001(4) -0.010(4)
C18 0.024(5) 0.020(4) 0.023(3) -0.010(3) -0.001(4) -0.013(4)
C19 0.023(4) 0.025(4) 0.026(4) -0.012(3) 0.002(4) -0.010(4)
C20 0.024(4) 0.022(5) 0.024(4) -0.010(3) 0.001(3) -0.012(3)
C16A 0.022(3) 0.019(3) 0.016(4) -0.008(3) 0.001(3) -0.008(3)
C17A 0.025(4) 0.022(3) 0.021(3) -0.008(3) -0.002(3) -0.009(3)
C18A 0.027(5) 0.020(3) 0.022(3) -0.008(2) 0.000(3) -0.008(4)
C19A 0.025(4) 0.025(4) 0.026(3) -0.013(2) -0.002(3) -0.012(4)
C20A 0.021(3) 0.022(5) 0.025(3) -0.009(3) 0.003(3) -0.012(3)
C21 0.0155(14) 0.0182(14) 0.0167(14) -0.0029(12) 0.0002(11) -0.0119(12)
C22 0.019(5) 0.019(3) 0.013(3) -0.002(2) -0.002(3) -0.010(3)
C23 0.018(5) 0.019(4) 0.017(3) -0.004(2) -0.001(3) -0.008(3)
C24 0.019(5) 0.022(4) 0.019(3) -0.002(2) 0.001(3) -0.009(3)
C25 0.020(4) 0.020(2) 0.024(3) -0.002(2) 0.006(3) -0.006(3)
C26 0.018(4) 0.017(2) 0.021(3) -0.004(2) 0.006(2) -0.009(2)
C22A 0.017(5) 0.019(4) 0.017(4) -0.003(3) -0.001(4) -0.009(4)
C23A 0.018(6) 0.022(4) 0.015(3) -0.002(3) 0.001(4) -0.009(4)
C24A 0.018(5) 0.019(4) 0.020(4) -0.001(3) 0.001(4) -0.008(4)
C25A 0.018(5) 0.023(3) 0.022(4) -0.003(3) 0.006(4) -0.008(3)
C26A 0.018(5) 0.020(4) 0.020(4) -0.001(3) 0.001(3) -0.011(4)
C27 0.0149(14) 0.0159(14) 0.0156(14) -0.0046(12) 0.0025(12) -0.0095(12)
C28 0.0125(14) 0.0180(15) 0.0179(15) -0.0061(13) 0.0025(12) -0.0070(12)
C29 0.018(2) 0.021(2) 0.038(3) -0.007(2) -0.007(3) -0.010(2)
C30 0.023(3) 0.026(2) 0.039(3) -0.008(2) 0.000(2) -0.015(2)
C31 0.034(3) 0.032(2) 0.041(3) -0.004(2) -0.003(2) -0.023(2)
C32 0.042(3) 0.029(2) 0.047(3) -0.004(2) -0.008(3) -0.026(2)
C33 0.050(3) 0.029(2) 0.051(3) -0.010(2) -0.010(3) -0.024(2)
C34 0.039(3) 0.029(2) 0.040(3) -0.011(2) -0.010(2) -0.018(2)
C29A 0.022(4) 0.019(4) 0.043(4) -0.011(4) -0.004(4) -0.016(4)
C30A 0.024(5) 0.025(4) 0.042(5) -0.005(4) 0.005(4) -0.016(4)
C31A 0.034(4) 0.027(4) 0.047(5) -0.004(4) -0.004(4) -0.024(4)
C32A 0.040(5) 0.028(4) 0.048(5) -0.003(4) -0.006(4) -0.023(4)
C33A 0.038(4) 0.027(4) 0.049(4) -0.006(4) -0.007(4) -0.025(3)
C34A 0.030(5) 0.026(4) 0.046(5) -0.009(4) -0.007(4) -0.019(4)
C35 0.019(2) 0.033(4) 0.034(3) -0.025(3) 0.003(2) -0.012(3)
C36 0.026(3) 0.039(3) 0.029(3) -0.019(2) 0.001(2) -0.011(2)
C37 0.032(3) 0.048(3) 0.031(3) -0.025(3) 0.008(2) -0.009(2)
C38 0.030(2) 0.053(4) 0.026(3) -0.026(3) 0.010(2) -0.019(3)
C39 0.030(3) 0.040(3) 0.038(3) -0.021(3) 0.014(2) -0.023(3)
C40 0.026(3) 0.038(3) 0.032(3) -0.018(3) 0.010(2) -0.021(2)
C35A 0.022(4) 0.034(5) 0.035(4) -0.023(4) 0.002(4) -0.015(4)
C36A 0.024(5) 0.036(4) 0.030(4) -0.029(3) 0.002(4) -0.010(4)
C37A 0.029(5) 0.043(4) 0.032(4) -0.025(4) 0.003(4) -0.009(4)
C38A 0.031(4) 0.046(5) 0.032(4) -0.025(4) 0.006(4) -0.009(4)
C39A 0.030(4) 0.045(5) 0.037(4) -0.018(4) 0.005(4) -0.014(4)
C40A 0.022(5) 0.037(4) 0.039(5) -0.023(4) 0.006(4) -0.017(4)
C41 0.011(5) 0.021(5) 0.022(4) -0.010(4) 0.000(3) -0.008(4)
C42 0.012(5) 0.020(5) 0.026(4) -0.011(4) 0.003(4) -0.003(4)
C43 0.016(5) 0.024(5) 0.028(4) -0.010(4) 0.003(4) -0.001(4)
C44 0.016(5) 0.022(5) 0.022(4) -0.015(4) 0.004(4) -0.002(4)
C45 0.014(5) 0.023(5) 0.028(4) -0.010(4) 0.004(4) -0.002(4)
C46 0.012(5) 0.023(5) 0.025(4) -0.011(4) 0.004(3) 0.000(4)
C41A 0.008(3) 0.016(4) 0.024(3) -0.013(2) 0.004(2) -0.002(3)
C42A 0.018(4) 0.016(4) 0.031(3) -0.011(3) 0.003(3) -0.002(3)
C43A 0.020(4) 0.021(4) 0.032(3) -0.018(3) 0.007(3) -0.002(3)
C44A 0.014(4) 0.022(4) 0.030(3) -0.011(3) 0.005(3) -0.006(3)
C45A 0.014(4) 0.019(4) 0.026(2) -0.007(3) 0.003(2) -0.002(3)
C46A 0.011(4) 0.015(4) 0.027(2) -0.008(3) 0.005(2) 0.001(3)
C47 0.012(2) 0.020(3) 0.0214(19) -0.0120(17) 0.0032(16) -0.006(2)
C48 0.032(3) 0.022(2) 0.026(2) -0.0089(17) 0.001(2) -0.014(2)
C49 0.036(3) 0.029(2) 0.025(2) -0.0050(19) -0.007(2) -0.013(2)
C50 0.0224(19) 0.026(3) 0.026(3) -0.013(2) -0.0030(18) -0.010(2)
C51 0.019(2) 0.025(3) 0.030(2) -0.010(2) 0.0030(18) -0.012(2)
C52 0.016(3) 0.020(2) 0.024(2) -0.0060(19) 0.0004(17) -0.008(2)
C47A 0.018(5) 0.024(5) 0.023(4) -0.010(4) 0.000(4) -0.010(4)
C48A 0.024(5) 0.023(4) 0.025(4) -0.006(4) -0.004(4) -0.013(4)
C49A 0.027(5) 0.024(4) 0.027(4) -0.007(4) -0.004(4) -0.014(4)
C50A 0.023(4) 0.027(5) 0.027(4) -0.007(4) -0.004(4) -0.012(4)
C51A 0.020(5) 0.024(5) 0.027(4) -0.009(4) -0.001(4) -0.012(4)
C52A 0.018(5) 0.027(5) 0.022(4) -0.008(4) 0.002(4) -0.009(4)
C53 0.0115(14) 0.0157(14) 0.0139(14) -0.0006(12) -0.0023(11) -0.0071(12)
C54 0.0174(15) 0.0149(15) 0.0162(15) -0.0041(12) 0.0000(12) -0.0077(12)
C55 0.0166(14) 0.0302(17) 0.0197(16) -0.0052(13) 0.0041(12) -0.0141(13)
C56 0.020(3) 0.034(3) 0.022(5) -0.006(3) 0.001(3) -0.017(3)
C57 0.020(3) 0.044(3) 0.022(5) -0.011(3) 0.002(3) -0.016(3)
C58 0.020(3) 0.049(4) 0.020(5) -0.012(3) 0.003(3) -0.020(3)
C59 0.023(4) 0.054(3) 0.020(5) -0.019(3) 0.009(3) -0.023(3)
C60 0.019(3) 0.040(3) 0.023(5) -0.014(3) 0.012(3) -0.021(3)
C56A 0.023(4) 0.033(3) 0.024(5) -0.009(3) 0.003(3) -0.013(3)
C57A 0.017(3) 0.040(3) 0.025(5) -0.010(3) 0.003(3) -0.010(3)
C58A 0.024(3) 0.046(4) 0.022(5) -0.014(3) 0.004(3) -0.020(3)
C59A 0.021(3) 0.050(3) 0.026(5) -0.019(3) 0.010(3) -0.021(3)
C60A 0.020(3) 0.040(3) 0.026(5) -0.013(3) 0.008(3) -0.018(3)
C61 0.023(4) 0.024(5) 0.014(5) -0.007(4) 0.004(4) -0.014(4)
C62 0.026(4) 0.024(4) 0.021(4) -0.002(4) 0.004(4) -0.013(4)
C63 0.028(5) 0.023(5) 0.027(5) 0.003(4) 0.002(4) -0.015(4)
C64 0.028(4) 0.025(5) 0.024(5) 0.000(4) 0.002(4) -0.011(4)
C65 0.025(5) 0.025(4) 0.019(5) -0.002(4) 0.003(4) -0.009(4)
C66 0.024(4) 0.023(4) 0.016(5) -0.005(4) 0.006(4) -0.011(4)
C61A 0.0205(19) 0.0194(18) 0.0136(17) -0.0092(14) 0.0075(13) -0.0098(15)
C62A 0.0217(19) 0.0237(19) 0.027(2) -0.0055(16) 0.0031(15) -0.0119(16)
C63A 0.030(2) 0.0199(19) 0.033(2) -0.0007(16) 0.0082(17) -0.0127(16)
C64A 0.028(2) 0.0184(19) 0.024(2) -0.0020(16) 0.0045(16) -0.0040(17)
C65A 0.022(2) 0.0244(18) 0.0184(19) -0.0051(15) 0.0015(17) -0.0089(18)
C66A 0.023(2) 0.0207(18) 0.017(2) -0.0064(16) 0.0062(17) -0.0110(18)
C67 0.0185(15) 0.0146(15) 0.0174(15) -0.0051(13) 0.0022(12) -0.0061(13)
C68 0.0259(17) 0.0177(16) 0.0202(16) -0.0052(13) 0.0060(14) -0.0097(14)
C69 0.0300(19) 0.0214(17) 0.0149(16) -0.0034(14) 0.0043(14) -0.0054(15)
C70 0.0253(18) 0.033(2) 0.0217(18) -0.0112(16) -0.0027(14) -0.0060(16)
C71 0.0244(18) 0.0298(19) 0.035(2) -0.0136(17) -0.0003(15) -0.0131(16)
C72 0.0242(17) 0.0179(16) 0.0226(17) -0.0029(14) -0.0002(14) -0.0107(14)
C73 0.0414(19) 0.0156(15) 0.0207(16) -0.0077(13) 0.0032(14) -0.0106(14)
C74 0.042(4) 0.030(4) 0.034(4) -0.018(3) 0.000(3) -0.012(4)
C75 0.043(5) 0.036(3) 0.031(3) -0.018(3) -0.003(4) -0.010(4)
C76 0.044(5) 0.032(3) 0.030(3) -0.017(3) 0.002(4) -0.011(4)
C77 0.045(4) 0.039(3) 0.027(4) -0.017(3) 0.006(3) -0.011(3)
C78 0.040(3) 0.033(5) 0.028(4) -0.015(3) 0.013(3) -0.007(3)
C74A 0.043(4) 0.024(4) 0.029(4) -0.017(3) 0.006(3) -0.008(4)
C75A 0.044(5) 0.030(3) 0.026(3) -0.018(3) 0.008(4) -0.009(4)
C76A 0.045(5) 0.029(3) 0.024(3) -0.016(3) 0.009(4) -0.008(4)
C77A 0.044(4) 0.038(3) 0.028(4) -0.020(3) 0.006(3) -0.009(4)
C78A 0.044(4) 0.027(4) 0.025(4) -0.018(3) 0.010(3) -0.015(3)
C79 0.034(2) 0.045(3) 0.048(3) -0.006(2) 0.015(2) -0.013(2)
C80 0.042(2) 0.056(3) 0.038(2) -0.028(2) 0.0121(19) -0.024(2)
C81 0.044(2) 0.055(3) 0.041(2) -0.021(2) 0.013(2) -0.034(2)
C82 0.056(3) 0.054(3) 0.028(2) -0.016(2) 0.0164(19) -0.043(2)
O2 0.030(3) 0.029(2) 0.0290(19) -0.0075(16) 0.0034(19) -0.012(2)
C83 0.043(3) 0.038(3) 0.037(3) -0.006(3) 0.007(2) -0.019(2)
C84 0.039(3) 0.035(2) 0.038(3) -0.004(2) 0.002(2) -0.020(2)
C85 0.039(3) 0.038(2) 0.031(3) -0.014(2) -0.001(2) -0.024(2)
C86 0.039(2) 0.029(3) 0.022(3) -0.0137(18) 0.0028(19) -0.014(2)
O2A 0.038(5) 0.035(4) 0.033(4) -0.004(4) -0.001(4) -0.018(4)
C83A 0.040(4) 0.036(4) 0.032(5) -0.005(4) 0.005(4) -0.016(4)
C84A 0.041(5) 0.036(4) 0.032(5) -0.008(4) 0.005(4) -0.018(4)
C85A 0.042(5) 0.040(4) 0.032(5) -0.009(4) 0.003(4) -0.018(4)
C86A 0.043(4) 0.039(5) 0.029(5) -0.010(4) 0.000(4) -0.014(4)
O3 0.028(4) 0.040(4) 0.034(5) -0.012(4) 0.001(4) -0.020(4)
C87 0.033(4) 0.036(4) 0.037(4) -0.016(4) 0.003(4) -0.020(4)
C88 0.034(4) 0.042(4) 0.040(4) -0.009(4) 0.004(4) -0.017(4)
C89 0.029(4) 0.036(5) 0.035(5) -0.018(4) 0.003(4) -0.020(4)
C90 0.025(4) 0.040(4) 0.036(5) -0.014(4) 0.004(4) -0.021(4)
O3A 0.0223(16) 0.045(2) 0.040(2) -0.0234(17) -0.0011(14) -0.0095(14)
C87A 0.033(2) 0.029(2) 0.035(2) -0.0136(18) 0.0054(18) -0.0185(18)
C88A 0.031(2) 0.031(2) 0.041(2) -0.0189(19) 0.0087(18) -0.0121(18)
C89A 0.030(2) 0.033(2) 0.033(2) -0.018(2) 0.0066(18) -0.0207(19)
C90A 0.030(2) 0.038(2) 0.034(2) -0.0191(18) 0.0067(17) -0.0182(17)

loop_
_atom_type_symbol
_atom_type_description
_atom_type_scat_dispersion_real
_atom_type_scat_dispersion_imag
_atom_type_scat_source
C C 0.0033 0.0016 'International Tables Vol C Tables 4.2.6.8 and 6.1.1.4'
H H 0.0000 0.0000 'International Tables Vol C Tables 4.2.6.8 and 6.1.1.4'
N N 0.0061 0.0033 'International Tables Vol C Tables 4.2.6.8 and 6.1.1.4'
O O 0.0106 0.0060 'International Tables Vol C Tables 4.2.6.8 and 6.1.1.4'
P P 0.1023 0.0942 'International Tables Vol C Tables 4.2.6.8 and 6.1.1.4'
S S 0.1246 0.1234 'International Tables Vol C Tables 4.2.6.8 and 6.1.1.4'
K K 0.2009 0.2494 'International Tables Vol C Tables 4.2.6.8 and 6.1.1.4'
Co Co 0.3494 0.9721 'International Tables Vol C Tables 4.2.6.8 and 6.1.1.4'

loop_
_geom_angle_atom_site_label_1
_geom_angle_atom_site_label_2
_geom_angle_atom_site_label_3
_geom_angle
_geom_angle_site_symmetry_1
_geom_angle_site_symmetry_3
N4 Co1 N1 94.46(10) . .
N4 Co1 N7 99.38(10) . .
N1 Co1 N7 93.78(10) . .
N4 Co1 S5 92.29(8) . .
N1 Co1 S5 173.18(7) . .
N7 Co1 S5 86.03(7) . .
N4 Co1 S3 84.76(8) . .
N1 Co1 S3 91.21(7) . .
N7 Co1 S3 173.23(7) . .
S5 Co1 S3 88.46(3) . .
N4 Co1 S1 170.97(8) . .
N1 Co1 S1 85.34(7) . .
N7 Co1 S1 89.64(7) . .
S5 Co1 S1 87.84(3) . .
S3 Co1 S1 86.21(3) . .
N4 Co1 K1 60.61(7) . .
N1 Co1 K1 61.36(7) . .
N7 Co1 K1 55.44(7) . .
S5 Co1 K1 123.35(3) . .
S3 Co1 K1 131.25(3) . .
S1 Co1 K1 126.32(2) . .
O2A K1 N5 102.5(5) . .
O2 K1 N5 97.06(14) . .
O2 K1 O2A 105.5(8) . 2_666
N5 K1 O2A 116.4(6) . 2_666
O2A K1 N8 163.2(6) . .
O2 K1 N8 168.24(16) . .
N5 K1 N8 90.84(8) . .
O2A K1 N8 78.4(7) 2_666 .
O2A K1 O1 68.7(5) . .
O2 K1 O1 74.30(14) . .
N5 K1 O1 166.88(9) . .
O2A K1 O1 76.0(6) 2_666 .
N8 K1 O1 96.33(8) . .
O2 K1 O2 106.61(17) . 2_666
N5 K1 O2 120.93(16) . 2_666
N8 K1 O2 76.32(18) . 2_666
O1 K1 O2 71.62(16) . 2_666
O2A K1 N2 90.9(6) . .
O2 K1 N2 91.58(16) . .
N5 K1 N2 80.49(8) . .
O2A K1 N2 153.4(6) 2_666 .
N8 K1 N2 81.11(8) . .
O1 K1 N2 89.76(8) . .
O2 K1 N2 148.64(15) 2_666 .
O2A K1 N7 165.1(5) . .
O2 K1 N7 161.28(14) . .
N5 K1 N7 66.08(7) . .
O2A K1 N7 89.9(7) 2_666 .
N8 K1 N7 24.76(7) . .
O1 K1 N7 120.63(8) . .
O2 K1 N7 89.76(18) 2_666 .
N2 K1 N7 78.08(7) . .
O2 K1 O1 68.65(17) . 2_666
N5 K1 O1 72.16(8) . 2_666
N8 K1 O1 122.37(8) . 2_666
O1 K1 O1 112.46(6) . 2_666
O2 K1 O1 68.03(15) 2_666 2_666
N2 K1 O1 143.32(8) . 2_666
N7 K1 O1 110.98(7) . 2_666
O2A K1 N4 107.4(5) . .
O2 K1 N4 103.00(13) . .
N5 K1 N4 22.59(7) . .
O2A K1 N4 132.9(7) 2_666 .
N8 K1 N4 81.18(7) . .
O1 K1 N4 148.68(8) . .
O2 K1 N4 136.26(17) 2_666 .
N2 K1 N4 58.95(7) . .
N7 K1 N4 58.31(7) . .
O1 K1 N4 94.54(7) 2_666 .
O2 K1 K1 55.00(14) . 2_666
N5 K1 K1 122.69(6) . 2_666
N8 K1 K1 126.77(7) . 2_666
O1 K1 K1 60.61(6) . 2_666
O2 K1 K1 51.61(17) 2_666 2_666
N2 K1 K1 138.81(6) . 2_666
N7 K1 K1 140.45(6) . 2_666
O1 K1 K1 51.86(5) 2_666 2_666
N4 K1 K1 143.29(6) . 2_666
P1 S1 Co1 99.40(4) . .
P3 S3 Co1 100.56(4) . .
P5 S5 Co1 99.04(4) . .
C1 P1 C3 108.7(11) . .
C1 P1 C3A 105.9(6) . .
C1 P1 C9 110.3(3) . .
C3 P1 C9 106.8(14) . .
C1 P1 C9A 110.8(14) . .
C3A P1 C9A 117.2(12) . .
C1 P1 S1 108.65(10) . .
C3 P1 S1 111(2) . .
C3A P1 S1 110.5(11) . .
C9 P1 S1 111.8(2) . .
C9A P1 S1 103.6(10) . .
C2 P2 C15 102.14(14) . .
C2 P2 C21 105.52(14) . .
C15 P2 C21 106.33(14) . .
C2 P2 S2 114.44(11) . .
C15 P2 S2 115.14(10) . .
C21 P2 S2 112.25(10) . .
C27 P3 C29 110.7(3) . .
C27 P3 C35A 111(2) . .
C27 P3 C35 108.1(7) . .
C29 P3 C35 109.3(5) . .
C27 P3 C29A 104.0(8) . .
C35A P3 C29A 109.0(19) . .
C27 P3 S3 107.97(11) . .
C29 P3 S3 110.6(4) . .
C35A P3 S3 114.4(13) . .
C35 P3 S3 110.1(4) . .
C29A P3 S3 109.7(17) . .
C28 P4 C41 108.8(7) . .
C28 P4 C47A 108(2) . .
C28 P4 C47 103.8(4) . .
C41 P4 C47 104.3(12) . .
C28 P4 C41A 101.3(4) . .
C47A P4 C41A 107.1(15) . .
C28 P4 S4 114.97(11) . .
C41 P4 S4 109.9(9) . .
C47A P4 S4 108.5(13) . .
C47 P4 S4 114.3(2) . .
C41A P4 S4 116.6(5) . .
C53 P5 C61 119.9(10) . .
C53 P5 C55 107.03(15) . .
C61 P5 C55 108.0(8) . .
C53 P5 C61A 106.40(17) . .
C55 P5 C61A 111.51(18) . .
C53 P5 S5 108.99(11) . .
C61 P5 S5 100.9(12) . .
C55 P5 S5 112.03(11) . .
C61A P5 S5 110.64(15) . .
C54 P6 C73 103.98(16) . .
C54 P6 C67 103.36(15) . .
C73 P6 C67 107.49(16) . .
C54 P6 S6 117.65(11) . .
C73 P6 S6 111.00(12) . .
C67 P6 S6 112.50(11) . .
C79 O1 C82 102.8(3) . .
C79 O1 K1 99.6(2) . .
C82 O1 K1 148.5(3) . .
C79 O1 K1 143.5(3) . 2_666
C82 O1 K1 104.4(2) . 2_666
K1 O1 K1 67.54(6) . 2_666
N2 N1 C1 108.5(2) . .
N2 N1 Co1 122.86(19) . .
C1 N1 Co1 126.3(2) . .
N2 N1 K1 58.52(14) . .
C1 N1 K1 138.22(19) . .
Co1 N1 K1 86.07(8) . .
N3 N2 N1 110.1(2) . .
N3 N2 K1 128.38(19) . .
N1 N2 K1 98.44(17) . .
N2 N3 C2 107.3(2) . .
N5 N4 C27 108.7(2) . .
N5 N4 Co1 121.9(2) . .
C27 N4 Co1 128.2(2) . .
N5 N4 K1 53.11(15) . .
C27 N4 K1 136.3(2) . .
Co1 N4 K1 86.90(8) . .
N4 N5 N6 109.6(3) . .
N4 N5 K1 104.30(18) . .
N6 N5 K1 123.6(2) . .
N5 N6 C28 107.9(3) . .
N8 N7 C53 108.1(3) . .
N8 N7 Co1 121.53(19) . .
C53 N7 Co1 124.2(2) . .
N8 N7 K1 61.79(15) . .
C53 N7 K1 136.55(19) . .
Co1 N7 K1 91.40(8) . .
N9 N8 N7 110.0(2) . .
N9 N8 K1 129.11(19) . .
N7 N8 K1 93.45(17) . .
N8 N9 C54 108.3(3) . .
N1 C1 C2 105.9(2) . .
N1 C1 P1 117.6(2) . .
C2 C1 P1 136.4(2) . .
N3 C2 C1 108.2(3) . .
N3 C2 P2 121.0(2) . .
C1 C2 P2 130.3(2) . .
C4 C3 C8 119.8(12) . .
C4 C3 P1 118.8(15) . .
C8 C3 P1 121.0(14) . .
C3 C4 C5 120.3(12) . .
C3 C4 H4 119.8 . .
C5 C4 H4 119.8 . .
C6 C5 C4 120.0(13) . .
C6 C5 H5 120.0 . .
C4 C5 H5 120.0 . .
C7 C6 C5 118.8(13) . .
C7 C6 H6 120.6 . .
C5 C6 H6 120.6 . .
C6 C7 C8 122.2(13) . .
C6 C7 H7 118.9 . .
C8 C7 H7 118.9 . .
C7 C8 C3 118.5(13) . .
C7 C8 H8 120.7 . .
C3 C8 H8 120.7 . .
C4A C3A C8A 119.3(6) . .
C4A C3A P1 118.6(7) . .
C8A C3A P1 121.6(8) . .
C5A C4A C3A 120.0(6) . .
C5A C4A H4A 120.0 . .
C3A C4A H4A 120.0 . .
C6A C5A C4A 120.4(7) . .
C6A C5A H5A 119.8 . .
C4A C5A H5A 119.8 . .
C5A C6A C7A 120.2(7) . .
C5A C6A H6A 119.9 . .
C7A C6A H6A 119.9 . .
C6A C7A C8A 119.5(7) . .
C6A C7A H7A 120.2 . .
C8A C7A H7A 120.2 . .
C7A C8A C3A 120.4(7) . .
C7A C8A H8A 119.8 . .
C3A C8A H8A 119.8 . .
C10 C9 C14 120.2(4) . .
C10 C9 P1 123.6(4) . .
C14 C9 P1 116.2(4) . .
C11 C10 C9 118.8(4) . .
C11 C10 H10 120.6 . .
C9 C10 H10 120.6 . .
C12 C11 C10 121.2(4) . .
C12 C11 H11 119.4 . .
C10 C11 H11 119.4 . .
C11 C12 C13 120.4(4) . .
C11 C12 H12 119.8 . .
C13 C12 H12 119.8 . .
C14 C13 C12 118.9(4) . .
C14 C13 H13 120.5 . .
C12 C13 H13 120.5 . .
C13 C14 C9 120.4(4) . .
C13 C14 H14 119.8 . .
C9 C14 H14 119.8 . .
C14A C9A C10A 117.6(12) . .
C14A C9A P1 121.4(14) . .
C10A C9A P1 120.9(14) . .
C9A C10A C11A 121.8(14) . .
C9A C10A H10A 119.1 . .
C11A C10A H10A 119.1 . .
C12A C11A C10A 118.8(14) . .
C12A C11A H11A 120.6 . .
C10A C11A H11A 120.6 . .
C11A C12A C13A 120.6(15) . .
C11A C12A H12A 119.7 . .
C13A C12A H12A 119.7 . .
C12A C13A C14A 119.8(14) . .
C12A C13A H13A 120.1 . .
C14A C13A H13A 120.1 . .
C13A C14A C9A 121.4(13) . .
C13A C14A H14A 119.3 . .
C9A C14A H14A 119.3 . .
C16 C15 C20 119.8(12) . .
C20A C15 C16A 118.5(9) . .
C16 C15 P2 125.6(10) . .
C20 C15 P2 114.4(10) . .
C20A C15 P2 123.0(8) . .
C16A C15 P2 118.4(7) . .
C17 C16 C15 119.4(13) . .
C17 C16 H16 120.3 . .
C15 C16 H16 120.3 . .
C18 C17 C16 120.0(12) . .
C18 C17 H17 120.0 . .
C16 C17 H17 120.0 . .
C19 C18 C17 120.4(12) . .
C19 C18 H18 119.8 . .
C17 C18 H18 119.8 . .
C18 C19 C20 120.4(13) . .
C18 C19 H19 119.8 . .
C20 C19 H19 119.8 . .
C19 C20 C15 119.4(13) . .
C19 C20 H20 120.3 . .
C15 C20 H20 120.3 . .
C17A C16A C15 120.1(9) . .
C17A C16A H16A 119.9 . .
C15 C16A H16A 119.9 . .
C18A C17A C16A 120.0(9) . .
C18A C17A H17A 120.0 . .
C16A C17A H17A 120.0 . .
C17A C18A C19A 120.9(9) . .
C17A C18A H18A 119.5 . .
C19A C18A H18A 119.5 . .
C18A C19A C20A 119.3(9) . .
C18A C19A H19A 120.4 . .
C20A C19A H19A 120.4 . .
C19A C20A C15 121.0(9) . .
C19A C20A H20A 119.5 . .
C15 C20A H20A 119.5 . .
C22 C21 C26 119.4(8) . .
C22A C21 C26A 118.7(13) . .
C22 C21 P2 117.1(6) . .
C26 C21 P2 123.2(7) . .
C22A C21 P2 123.2(10) . .
C26A C21 P2 117.6(11) . .
C23 C22 C21 120.5(8) . .
C23 C22 H22 119.8 . .
C21 C22 H22 119.8 . .
C24 C23 C22 119.6(9) . .
C24 C23 H23 120.2 . .
C22 C23 H23 120.2 . .
C25 C24 C23 120.3(8) . .
C25 C24 H24 119.9 . .
C23 C24 H24 119.9 . .
C24 C25 C26 120.2(9) . .
C24 C25 H25 119.9 . .
C26 C25 H25 119.9 . .
C21 C26 C25 119.9(9) . .
C21 C26 H26 120.1 . .
C25 C26 H26 120.1 . .
C21 C22A C23A 120.9(14) . .
C21 C22A H22A 119.6 . .
C23A C22A H22A 119.6 . .
C24A C23A C22A 119.1(15) . .
C24A C23A H23A 120.4 . .
C22A C23A H23A 120.4 . .
C25A C24A C23A 120.0(13) . .
C25A C24A H24A 120.0 . .
C23A C24A H24A 120.0 . .
C24A C25A C26A 120.8(15) . .
C24A C25A H25A 119.6 . .
C26A C25A H25A 119.6 . .
C25A C26A C21 119.6(15) . .
C25A C26A H26A 120.2 . .
C21 C26A H26A 120.2 . .
N4 C27 C28 106.1(3) . .
N4 C27 P3 117.6(2) . .
C28 C27 P3 136.3(3) . .
N6 C28 C27 107.8(3) . .
N6 C28 P4 118.8(2) . .
C27 C28 P4 133.2(3) . .
C30 C29 C34 120.4(5) . .
C30 C29 P3 117.2(5) . .
C34 C29 P3 122.1(5) . .
C29 C30 C31 120.0(6) . .
C29 C30 H30 120.0 . .
C31 C30 H30 120.0 . .
C32 C31 C30 118.8(6) . .
C32 C31 H31 120.6 . .
C30 C31 H31 120.6 . .
C31 C32 C33 121.6(5) . .
C31 C32 H32 119.2 . .
C33 C32 H32 119.2 . .
C32 C33 C34 119.2(5) . .
C32 C33 H33 120.4 . .
C34 C33 H33 120.4 . .
C29 C34 C33 120.1(6) . .
C29 C34 H34 120.0 . .
C33 C34 H34 120.0 . .
C30A C29A C34A 113.5(12) . .
C30A C29A P3 123.4(15) . .
C34A C29A P3 121.9(14) . .
C31A C30A C29A 124.7(14) . .
C31A C30A H30A 117.6 . .
C29A C30A H30A 117.6 . .
C32A C31A C30A 118.6(14) . .
C32A C31A H31A 120.7 . .
C30A C31A H31A 120.7 . .
C31A C32A C33A 119.9(14) . .
C31A C32A H32A 120.1 . .
C33A C32A H32A 120.1 . .
C32A C33A C34A 118.9(14) . .
C32A C33A H33A 120.6 . .
C34A C33A H33A 120.6 . .
C33A C34A C29A 123.7(13) . .
C33A C34A H34A 118.1 . .
C29A C34A H34A 118.1 . .
C36 C35 C40 117.1(5) . .
C36 C35 P3 123.9(6) . .
C40 C35 P3 119.0(5) . .
C37 C36 C35 121.6(6) . .
C37 C36 H36 119.2 . .
C35 C36 H36 119.2 . .
C38 C37 C36 119.6(6) . .
C38 C37 H37 120.2 . .
C36 C37 H37 120.2 . .
C39 C38 C37 119.8(6) . .
C39 C38 H38 120.1 . .
C37 C38 H38 120.1 . .
C38 C39 C40 120.8(6) . .
C38 C39 H39 119.6 . .
C40 C39 H39 119.6 . .
C39 C40 C35 121.0(6) . .
C39 C40 H40 119.5 . .
C35 C40 H40 119.5 . .
C36A C35A C40A 128.3(16) . .
C36A C35A P3 121(2) . .
C40A C35A P3 111(2) . .
C35A C36A C37A 114.9(18) . .
C35A C36A H36A 122.5 . .
C37A C36A H36A 122.5 . .
C38A C37A C36A 122.2(18) . .
C38A C37A H37A 118.9 . .
C36A C37A H37A 118.9 . .
C37A C38A C39A 121(2) . .
C37A C38A H38A 119.3 . .
C39A C38A H38A 119.3 . .
C38A C39A C40A 121(2) . .
C38A C39A H39A 119.3 . .
C40A C39A H39A 119.3 . .
C35A C40A C39A 111(2) . .
C35A C40A H40A 124.6 . .
C39A C40A H40A 124.6 . .
C42 C41 C46 120.1(11) . .
C42 C41 P4 121.7(12) . .
C46 C41 P4 117.9(13) . .
C41 C42 C43 120.4(11) . .
C41 C42 H42 119.8 . .
C43 C42 H42 119.8 . .
C42 C43 C44 119.8(11) . .
C42 C43 H43 120.1 . .
C44 C43 H43 120.1 . .
C43 C44 C45 120.5(11) . .
C43 C44 H44 119.8 . .
C45 C44 H44 119.8 . .
C44 C45 C46 119.1(12) . .
C44 C45 H45 120.4 . .
C46 C45 H45 120.4 . .
C41 C46 C45 119.8(12) . .
C41 C46 H46 120.1 . .
C45 C46 H46 120.1 . .
C42A C41A C46A 118.7(6) . .
C42A C41A P4 118.3(6) . .
C46A C41A P4 122.9(6) . .
C41A C42A C43A 121.1(6) . .
C41A C42A H42A 119.5 . .
C43A C42A H42A 119.5 . .
C44A C43A C42A 118.9(6) . .
C44A C43A H43A 120.5 . .
C42A C43A H43A 120.5 . .
C43A C44A C45A 120.8(6) . .
C43A C44A H44A 119.6 . .
C45A C44A H44A 119.6 . .
C46A C45A C44A 119.7(6) . .
C46A C45A H45A 120.1 . .
C44A C45A H45A 120.1 . .
C45A C46A C41A 120.7(6) . .
C45A C46A H46A 119.6 . .
C41A C46A H46A 119.6 . .
C52 C47 C48 119.5(4) . .
C52 C47 P4 121.5(4) . .
C48 C47 P4 118.9(4) . .
C47 C48 C49 119.9(5) . .
C47 C48 H48 120.0 . .
C49 C48 H48 120.0 . .
C50 C49 C48 120.0(5) . .
C50 C49 H49 120.0 . .
C48 C49 H49 120.0 . .
C51 C50 C49 120.1(4) . .
C51 C50 H50 120.0 . .
C49 C50 H50 120.0 . .
C50 C51 C52 120.0(5) . .
C50 C51 H51 120.0 . .
C52 C51 H51 120.0 . .
C51 C52 C47 120.4(4) . .
C51 C52 H52 119.8 . .
C47 C52 H52 119.8 . .
C48A C47A C52A 120.4(15) . .
C48A C47A P4 119.3(17) . .
C52A C47A P4 119.3(16) . .
C49A C48A C47A 119.0(14) . .
C49A C48A H48A 120.5 . .
C47A C48A H48A 120.5 . .
C50A C49A C48A 120.1(16) . .
C50A C49A H49A 120.0 . .
C48A C49A H49A 120.0 . .
C49A C50A C51A 120.0(16) . .
C49A C50A H50A 120.0 . .
C51A C50A H50A 120.0 . .
C50A C51A C52A 118.6(15) . .
C50A C51A H51A 120.7 . .
C52A C51A H51A 120.7 . .
C47A C52A C51A 119.5(14) . .
C47A C52A H52A 120.3 . .
C51A C52A H52A 120.3 . .
N7 C53 C54 106.8(3) . .
N7 C53 P5 115.5(2) . .
C54 C53 P5 137.6(2) . .
N9 C54 C53 106.8(3) . .
N9 C54 P6 117.6(2) . .
C53 C54 P6 134.9(2) . .
C56 C55 C60 122.3(11) . .
C56A C55 C60A 116.0(11) . .
C56 C55 P5 114.5(9) . .
C60 C55 P5 122.9(6) . .
C56A C55 P5 122.9(10) . .
C60A C55 P5 119.5(7) . .
C55 C56 C57 118.0(12) . .
C55 C56 H56 121.0 . .
C57 C56 H56 121.0 . .
C58 C57 C56 120.2(12) . .
C58 C57 H57 119.9 . .
C56 C57 H57 119.9 . .
C57 C58 C59 120.6(11) . .
C57 C58 H58 119.7 . .
C59 C58 H58 119.7 . .
C58 C59 C60 120.1(12) . .
C58 C59 H59 119.9 . .
C60 C59 H59 119.9 . .
C55 C60 C59 117.9(11) . .
C55 C60 H60 121.0 . .
C59 C60 H60 121.0 . .
C55 C56A C57A 121.6(12) . .
C55 C56A H56A 119.2 . .
C57A C56A H56A 119.2 . .
C58A C57A C56A 120.1(12) . .
C58A C57A H57A 120.0 . .
C56A C57A H57A 120.0 . .
C57A C58A C59A 119.7(12) . .
C57A C58A H58A 120.2 . .
C59A C58A H58A 120.2 . .
C58A C59A C60A 119.5(12) . .
C58A C59A H59A 120.3 . .
C60A C59A H59A 120.3 . .
C59A C60A C55 121.9(11) . .
C59A C60A H60A 119.1 . .
C55 C60A H60A 119.1 . .
C62 C61 C66 123.9(14) . .
C62 C61 P5 120.5(14) . .
C66 C61 P5 115.5(16) . .
C61 C62 C63 117.4(13) . .
C61 C62 H62 121.3 . .
C63 C62 H62 121.3 . .
C64 C63 C62 119.1(15) . .
C64 C63 H63 120.5 . .
C62 C63 H63 120.5 . .
C65 C64 C63 122.7(15) . .
C65 C64 H64 118.7 . .
C63 C64 H64 118.7 . .
C64 C65 C66 118.2(16) . .
C64 C65 H65 120.9 . .
C66 C65 H65 120.9 . .
C61 C66 C65 117.2(17) . .
C61 C66 H66 121.4 . .
C65 C66 H66 121.4 . .
C66A C61A C62A 119.2(4) . .
C66A C61A P5 115.6(3) . .
C62A C61A P5 125.1(3) . .
C63A C62A C61A 120.2(4) . .
C63A C62A H62A 119.9 . .
C61A C62A H62A 119.9 . .
C64A C63A C62A 120.3(4) . .
C64A C63A H63A 119.9 . .
C62A C63A H63A 119.9 . .
C63A C64A C65A 119.9(4) . .
C63A C64A H64A 120.1 . .
C65A C64A H64A 120.1 . .
C64A C65A C66A 120.1(5) . .
C64A C65A H65A 120.0 . .
C66A C65A H65A 120.0 . .
C61A C66A C65A 120.3(5) . .
C61A C66A H66A 119.8 . .
C65A C66A H66A 119.8 . .
C72 C67 C68 119.5(3) . .
C72 C67 P6 121.6(2) . .
C68 C67 P6 118.9(3) . .
C69 C68 C67 120.0(3) . .
C69 C68 H68 120.0 . .
C67 C68 H68 120.0 . .
C68 C69 C70 120.2(3) . .
C68 C69 H69 119.9 . .
C70 C69 H69 119.9 . .
C71 C70 C69 120.2(3) . .
C71 C70 H70 119.9 . .
C69 C70 H70 119.9 . .
C70 C71 C72 120.0(3) . .
C70 C71 H71 120.0 . .
C72 C71 H71 120.0 . .
C71 C72 C67 120.1(3) . .
C71 C72 H72 119.9 . .
C67 C72 H72 119.9 . .
C78 C73 C74 120.0(9) . .
C78A C73 C74A 117.3(10) . .
C78 C73 P6 127.1(7) . .
C74 C73 P6 112.7(8) . .
C78A C73 P6 118.7(8) . .
C74A C73 P6 124.0(8) . .
C73 C74 C75 118.8(10) . .
C73 C74 H74 120.6 . .
C75 C74 H74 120.6 . .
C76 C75 C74 121.2(10) . .
C76 C75 H75 119.4 . .
C74 C75 H75 119.4 . .
C75 C76 C77 119.5(9) . .
C75 C76 H76 120.2 . .
C77 C76 H76 120.2 . .
C76 C77 C78 120.8(10) . .
C76 C77 H77 119.6 . .
C78 C77 H77 119.6 . .
C73 C78 C77 119.5(11) . .
C73 C78 H78 120.3 . .
C77 C78 H78 120.3 . .
C75A C74A C73 120.1(12) . .
C75A C74A H74A 119.9 . .
C73 C74A H74A 119.9 . .
C76A C75A C74A 121.9(12) . .
C76A C75A H75A 119.1 . .
C74A C75A H75A 119.1 . .
C75A C76A C77A 119.1(10) . .
C75A C76A H76A 120.4 . .
C77A C76A H76A 120.4 . .
C76A C77A C78A 119.2(12) . .
C76A C77A H77A 120.4 . .
C78A C77A H77A 120.4 . .
C73 C78A C77A 122.0(12) . .
C73 C78A H78A 119.0 . .
C77A C78A H78A 119.0 . .
O1 C79 C80 106.1(4) . .
O1 C79 K1 56.08(19) . .
C80 C79 K1 122.2(3) . .
O1 C79 H79A 110.5 . .
C80 C79 H79A 110.5 . .
K1 C79 H79A 127.3 . .
O1 C79 H79B 110.5 . .
C80 C79 H79B 110.5 . .
K1 C79 H79B 54.4 . .
H79A C79 H79B 108.7 . .
C81 C80 C79 103.6(4) . .
C81 C80 H80A 111.0 . .
C79 C80 H80A 111.0 . .
C81 C80 H80B 111.0 . .
C79 C80 H80B 111.0 . .
H80A C80 H80B 109.0 . .
C82 C81 C80 103.7(4) . .
C82 C81 H81A 111.0 . .
C80 C81 H81A 111.0 . .
C82 C81 H81B 111.0 . .
C80 C81 H81B 111.0 . .
H81A C81 H81B 109.0 . .
O1 C82 C81 105.8(3) . .
O1 C82 H82A 110.6 . .
C81 C82 H82A 110.6 . .
O1 C82 H82B 110.6 . .
C81 C82 H82B 110.6 . .
H82A C82 H82B 108.7 . .
C83 O2 C86 105.0(4) . .
C83 O2 K1 113.7(5) . .
C86 O2 K1 110.3(4) . .
C83 O2 K1 123.6(5) . 2_666
C86 O2 K1 125.5(4) . 2_666
K1 O2 K1 73.39(17) . 2_666
O2 C83 C84 108.0(4) . .
O2 C83 H83A 110.1 . .
C84 C83 H83A 110.1 . .
O2 C83 H83B 110.1 . .
C84 C83 H83B 110.1 . .
H83A C83 H83B 108.4 . .
C83 C84 C85 103.3(4) . .
C83 C84 H84A 111.1 . .
C85 C84 H84A 111.1 . .
C83 C84 H84B 111.1 . .
C85 C84 H84B 111.1 . .
H84A C84 H84B 109.1 . .
C86 C85 C84 102.1(4) . .
C86 C85 H85A 111.3 . .
C84 C85 H85A 111.3 . .
C86 C85 H85B 111.3 . .
C84 C85 H85B 111.3 . .
H85A C85 H85B 109.2 . .
O2 C86 C85 103.6(4) . .
O2 C86 K1 47.3(4) . .
C85 C86 K1 91.7(4) . .
O2 C86 H86A 111.0 . .
C85 C86 H86A 111.0 . .
K1 C86 H86A 73.5 . .
O2 C86 H86B 111.0 . .
C85 C86 H86B 111.0 . .
K1 C86 H86B 153.2 . .
H86A C86 H86B 109.0 . .
C86A O2A C83A 107.3(8) . .
C86A O2A K1 107.4(17) . .
C83A O2A K1 108.9(19) . .
K1 O2A K1 75.9(7) . 2_666
O2A C83A C84A 109.0(7) . .
O2A C83A K1 48.0(15) . .
C84A C83A K1 104.8(17) . .
O2A C83A H83C 109.9 . .
C84A C83A H83C 109.9 . .
K1 C83A H83C 144.1 . .
O2A C83A H83D 109.9 . .
C84A C83A H83D 109.9 . .
K1 C83A H83D 66.9 . .
H83C C83A H83D 108.3 . .
C83A C84A C85A 103.3(6) . .
C83A C84A H84C 111.1 . .
C85A C84A H84C 111.1 . .
C83A C84A H84D 111.1 . .
C85A C84A H84D 111.1 . .
H84C C84A H84D 109.1 . .
C86A C85A C84A 103.2(7) . .
C86A C85A H85C 111.1 . .
C84A C85A H85C 111.1 . .
C86A C85A H85D 111.1 . .
C84A C85A H85D 111.1 . .
H85C C85A H85D 109.1 . .
O2A C86A C85A 106.0(8) . .
O2A C86A K1 49.1(14) . .
C85A C86A K1 95.2(14) . .
K1 C86A K1 58.5(5) . 2_666
O2A C86A H86C 110.5 . .
C85A C86A H86C 110.5 . .
K1 C86A H86C 70.3 . .
K1 C86A H86C 73.4 2_666 .
O2A C86A H86D 110.5 . .
C85A C86A H86D 110.5 . .
K1 C86A H86D 152.0 . .
K1 C86A H86D 93.9 2_666 .
H86C C86A H86D 108.7 . .
C87 O3 C90 109.0(7) . .
O3 C87 C88 107.7(6) . .
O3 C87 H87A 110.2 . .
C88 C87 H87A 110.2 . .
O3 C87 H87B 110.2 . .
C88 C87 H87B 110.2 . .
H87A C87 H87B 108.5 . .
C87 C88 C89 102.7(6) . .
C87 C88 H88A 111.2 . .
C89 C88 H88A 111.2 . .
C87 C88 H88B 111.2 . .
C89 C88 H88B 111.2 . .
H88A C88 H88B 109.1 . .
C90 C89 C88 100.4(7) . .
C90 C89 H89A 111.7 . .
C88 C89 H89A 111.7 . .
C90 C89 H89B 111.7 . .
C88 C89 H89B 111.7 . .
H89A C89 H89B 109.5 . .
O3 C90 C89 104.5(7) . .
O3 C90 H90A 110.9 . .
C89 C90 H90A 110.9 . .
O3 C90 H90B 110.9 . .
C89 C90 H90B 110.9 . .
H90A C90 H90B 108.9 . .
C87A O3A C90A 108.4(3) . .
O3A C87A C88A 108.4(4) . .
O3A C87A H87C 110.0 . .
C88A C87A H87C 110.0 . .
O3A C87A H87D 110.0 . .
C88A C87A H87D 110.0 . .
H87C C87A H87D 108.4 . .
C87A C88A C89A 102.8(4) . .
C87A C88A H88C 111.2 . .
C89A C88A H88C 111.2 . .
C87A C88A H88D 111.2 . .
C89A C88A H88D 111.2 . .
H88C C88A H88D 109.1 . .
C90A C89A C88A 100.8(3) . .
C90A C89A H89C 111.6 . .
C88A C89A H89C 111.6 . .
C90A C89A H89D 111.6 . .
C88A C89A H89D 111.6 . .
H89C C89A H89D 109.4 . .
O3A C90A C89A 105.2(4) . .
O3A C90A H90C 110.7 . .
C89A C90A H90C 110.7 . .
O3A C90A H90D 110.7 . .
C89A C90A H90D 110.7 . .
H90C C90A H90D 108.8 . .

loop_
_geom_bond_atom_site_label_1
_geom_bond_atom_site_label_2
_geom_bond_distance
_geom_bond_site_symmetry_2
Co1 N4 2.078(3) .
Co1 N1 2.085(3) .
Co1 N7 2.114(3) .
Co1 S5 2.5063(9) .
Co1 S3 2.5288(9) .
Co1 S1 2.5450(9) .
Co1 K1 3.8637(9) .
K1 O2A 2.71(3) .
K1 O2 2.771(8) .
K1 N5 2.783(3) .
K1 O2A 2.80(2) 2_666
K1 N8 2.810(3) .
K1 O1 2.883(3) .
K1 O2 2.896(7) 2_666
K1 N2 2.931(3) .
K1 N7 3.183(3) .
K1 O1 3.194(3) 2_666
K1 N4 3.371(3) .
K1 K1 3.3878(14) 2_666
S1 P1 1.9883(11) .
S2 P2 1.9534(11) .
S3 P3 1.9838(12) .
S4 P4 1.9576(12) .
S5 P5 1.9834(12) .
S6 P6 1.9512(12) .
P1 C1 1.797(3) .
P1 C3 1.808(8) .
P1 C3A 1.812(5) .
P1 C9 1.819(4) .
P1 C9A 1.826(9) .
P2 C2 1.798(3) .
P2 C15 1.817(3) .
P2 C21 1.821(3) .
P3 C27 1.799(3) .
P3 C29 1.800(5) .
P3 C35A 1.808(9) .
P3 C35 1.815(5) .
P3 C29A 1.819(9) .
P4 C28 1.797(3) .
P4 C41 1.822(8) .
P4 C47A 1.824(9) .
P4 C47 1.825(4) .
P4 C41A 1.825(5) .
P5 C53 1.795(3) .
P5 C61 1.795(9) .
P5 C55 1.817(3) .
P5 C61A 1.818(4) .
P6 C54 1.803(3) .
P6 C73 1.809(4) .
P6 C67 1.817(3) .
O1 C79 1.431(5) .
O1 C82 1.445(5) .
N1 N2 1.344(3) .
N1 C1 1.356(4) .
N2 N3 1.334(4) .
N3 C2 1.356(4) .
N4 N5 1.337(4) .
N4 C27 1.352(4) .
N5 N6 1.340(4) .
N6 C28 1.346(4) .
N7 N8 1.335(4) .
N7 C53 1.356(4) .
N8 N9 1.331(4) .
N9 C54 1.355(4) .
C1 C2 1.401(4) .
C3 C4 1.387(13) .
C3 C8 1.391(12) .
C4 C5 1.389(12) .
C4 H4 0.9500 .
C5 C6 1.385(12) .
C5 H5 0.9500 .
C6 C7 1.375(13) .
C6 H6 0.9500 .
C7 C8 1.383(12) .
C7 H7 0.9500 .
C8 H8 0.9500 .
C3A C4A 1.394(8) .
C3A C8A 1.396(10) .
C4A C5A 1.387(8) .
C4A H4A 0.9500 .
C5A C6A 1.382(8) .
C5A H5A 0.9500 .
C6A C7A 1.390(9) .
C6A H6A 0.9500 .
C7A C8A 1.392(8) .
C7A H7A 0.9500 .
C8A H8A 0.9500 .
C9 C10 1.393(6) .
C9 C14 1.395(6) .
C10 C11 1.390(6) .
C10 H10 0.9500 .
C11 C12 1.374(7) .
C11 H11 0.9500 .
C12 C13 1.395(6) .
C12 H12 0.9500 .
C13 C14 1.394(6) .
C13 H13 0.9500 .
C14 H14 0.9500 .
C9A C14A 1.389(13) .
C9A C10A 1.392(13) .
C10A C11A 1.396(13) .
C10A H10A 0.9500 .
C11A C12A 1.380(13) .
C11A H11A 0.9500 .
C12A C13A 1.380(13) .
C12A H12A 0.9500 .
C13A C14A 1.385(13) .
C13A H13A 0.9500 .
C14A H14A 0.9500 .
C15 C16 1.394(7) .
C15 C20 1.394(6) .
C15 C20A 1.397(6) .
C15 C16A 1.400(6) .
C16 C17 1.387(12) .
C16 H16 0.9500 .
C17 C18 1.382(11) .
C17 H17 0.9500 .
C18 C19 1.375(11) .
C18 H18 0.9500 .
C19 C20 1.382(12) .
C19 H19 0.9500 .
C20 H20 0.9500 .
C16A C17A 1.391(9) .
C16A H16A 0.9500 .
C17A C18A 1.376(9) .
C17A H17A 0.9500 .
C18A C19A 1.382(9) .
C18A H18A 0.9500 .
C19A C20A 1.386(9) .
C19A H19A 0.9500 .
C20A H20A 0.9500 .
C21 C22 1.394(5) .
C21 C26 1.394(6) .
C21 C22A 1.395(7) .
C21 C26A 1.397(7) .
C22 C23 1.394(8) .
C22 H22 0.9500 .
C23 C24 1.391(8) .
C23 H23 0.9500 .
C24 C25 1.383(9) .
C24 H24 0.9500 .
C25 C26 1.397(9) .
C25 H25 0.9500 .
C26 H26 0.9500 .
C22A C23A 1.399(12) .
C22A H22A 0.9500 .
C23A C24A 1.389(12) .
C23A H23A 0.9500 .
C24A C25A 1.383(12) .
C24A H24A 0.9500 .
C25A C26A 1.392(12) .
C25A H25A 0.9500 .
C26A H26A 0.9500 .
C27 C28 1.402(4) .
C29 C30 1.375(8) .
C29 C34 1.385(7) .
C30 C31 1.401(7) .
C30 H30 0.9500 .
C31 C32 1.377(8) .
C31 H31 0.9500 .
C32 C33 1.380(8) .
C32 H32 0.9500 .
C33 C34 1.385(7) .
C33 H33 0.9500 .
C34 H34 0.9500 .
C29A C30A 1.393(13) .
C29A C34A 1.401(13) .
C30A C31A 1.388(13) .
C30A H30A 0.9500 .
C31A C32A 1.380(13) .
C31A H31A 0.9500 .
C32A C33A 1.387(13) .
C32A H32A 0.9500 .
C33A C34A 1.388(13) .
C33A H33A 0.9500 .
C34A H34A 0.9500 .
C35 C36 1.399(9) .
C35 C40 1.407(9) .
C36 C37 1.391(8) .
C36 H36 0.9500 .
C37 C38 1.387(8) .
C37 H37 0.9500 .
C38 C39 1.375(8) .
C38 H38 0.9500 .
C39 C40 1.379(8) .
C39 H39 0.9500 .
C40 H40 0.9500 .
C35A C36A 1.34(3) .
C35A C40A 1.36(4) .
C36A C37A 1.36(3) .
C36A H36A 0.9500 .
C37A C38A 1.31(3) .
C37A H37A 0.9500 .
C38A C39A 1.33(3) .
C38A H38A 0.9500 .
C39A C40A 1.44(3) .
C39A H39A 0.9500 .
C40A H40A 0.9500 .
C41 C42 1.369(12) .
C41 C46 1.388(12) .
C42 C43 1.375(12) .
C42 H42 0.9500 .
C43 C44 1.380(11) .
C43 H43 0.9500 .
C44 C45 1.383(11) .
C44 H44 0.9500 .
C45 C46 1.391(12) .
C45 H45 0.9500 .
C46 H46 0.9500 .
C41A C42A 1.390(8) .
C41A C46A 1.395(7) .
C42A C43A 1.393(8) .
C42A H42A 0.9500 .
C43A C44A 1.385(8) .
C43A H43A 0.9500 .
C44A C45A 1.387(8) .
C44A H44A 0.9500 .
C45A C46A 1.380(8) .
C45A H45A 0.9500 .
C46A H46A 0.9500 .
C47 C52 1.392(6) .
C47 C48 1.393(7) .
C48 C49 1.395(6) .
C48 H48 0.9500 .
C49 C50 1.388(7) .
C49 H49 0.9500 .
C50 C51 1.385(6) .
C50 H50 0.9500 .
C51 C52 1.386(6) .
C51 H51 0.9500 .
C52 H52 0.9500 .
C47A C48A 1.387(14) .
C47A C52A 1.389(13) .
C48A C49A 1.386(14) .
C48A H48A 0.9500 .
C49A C50A 1.381(14) .
C49A H49A 0.9500 .
C50A C51A 1.390(14) .
C50A H50A 0.9500 .
C51A C52A 1.399(14) .
C51A H51A 0.9500 .
C52A H52A 0.9500 .
C53 C54 1.402(5) .
C55 C56 1.392(6) .
C55 C60 1.393(6) .
C55 C56A 1.397(7) .
C55 C60A 1.401(7) .
C56 C57 1.401(11) .
C56 H56 0.9500 .
C57 C58 1.382(11) .
C57 H57 0.9500 .
C58 C59 1.394(11) .
C58 H58 0.9500 .
C59 C60 1.396(10) .
C59 H59 0.9500 .
C60 H60 0.9500 .
C56A C57A 1.398(11) .
C56A H56A 0.9500 .
C57A C58A 1.377(11) .
C57A H57A 0.9500 .
C58A C59A 1.380(11) .
C58A H58A 0.9500 .
C59A C60A 1.398(11) .
C59A H59A 0.9500 .
C60A H60A 0.9500 .
C61 C62 1.373(13) .
C61 C66 1.376(14) .
C62 C63 1.383(13) .
C62 H62 0.9500 .
C63 C64 1.380(14) .
C63 H63 0.9500 .
C64 C65 1.374(14) .
C64 H64 0.9500 .
C65 C66 1.390(14) .
C65 H65 0.9500 .
C66 H66 0.9500 .
C61A C66A 1.386(6) .
C61A C62A 1.395(5) .
C62A C63A 1.390(5) .
C62A H62A 0.9500 .
C63A C64A 1.378(6) .
C63A H63A 0.9500 .
C64A C65A 1.388(6) .
C64A H64A 0.9500 .
C65A C66A 1.390(5) .
C65A H65A 0.9500 .
C66A H66A 0.9500 .
C67 C72 1.399(5) .
C67 C68 1.403(4) .
C68 C69 1.387(5) .
C68 H68 0.9500 .
C69 C70 1.395(6) .
C69 H69 0.9500 .
C70 C71 1.385(5) .
C70 H70 0.9500 .
C71 C72 1.397(5) .
C71 H71 0.9500 .
C72 H72 0.9500 .
C73 C78 1.384(6) .
C73 C74 1.389(6) .
C73 C78A 1.390(7) .
C73 C74A 1.391(7) .
C74 C75 1.393(10) .
C74 H74 0.9500 .
C75 C76 1.363(10) .
C75 H75 0.9500 .
C76 C77 1.372(10) .
C76 H76 0.9500 .
C77 C78 1.385(11) .
C77 H77 0.9500 .
C78 H78 0.9500 .
C74A C75A 1.385(11) .
C74A H74A 0.9500 .
C75A C76A 1.367(11) .
C75A H75A 0.9500 .
C76A C77A 1.376(11) .
C76A H76A 0.9500 .
C77A C78A 1.395(11) .
C77A H77A 0.9500 .
C78A H78A 0.9500 .
C79 C80 1.537(7) .
C79 H79A 0.9900 .
C79 H79B 0.9900 .
C80 C81 1.526(7) .
C80 H80A 0.9900 .
C80 H80B 0.9900 .
C81 C82 1.507(6) .
C81 H81A 0.9900 .
C81 H81B 0.9900 .
C82 H82A 0.9900 .
C82 H82B 0.9900 .
O2 C83 1.435(6) .
O2 C86 1.437(6) .
C83 C84 1.509(7) .
C83 H83A 0.9900 .
C83 H83B 0.9900 .
C84 C85 1.569(8) .
C84 H84A 0.9900 .
C84 H84B 0.9900 .
C85 C86 1.523(7) .
C85 H85A 0.9900 .
C85 H85B 0.9900 .
C86 H86A 0.9900 .
C86 H86B 0.9900 .
O2A C86A 1.425(10) .
O2A C83A 1.426(10) .
C83A C84A 1.505(10) .
C83A H83C 0.9900 .
C83A H83D 0.9900 .
C84A C85A 1.567(11) .
C84A H84C 0.9900 .
C84A H84D 0.9900 .
C85A C86A 1.503(11) .
C85A H85C 0.9900 .
C85A H85D 0.9900 .
C86A H86C 0.9900 .
C86A H86D 0.9900 .
O3 C87 1.426(9) .
O3 C90 1.447(9) .
C87 C88 1.529(7) .
C87 H87A 0.9900 .
C87 H87B 0.9900 .
C88 C89 1.543(8) .
C88 H88A 0.9900 .
C88 H88B 0.9900 .
C89 C90 1.536(7) .
C89 H89A 0.9900 .
C89 H89B 0.9900 .
C90 H90A 0.9900 .
C90 H90B 0.9900 .
O3A C87A 1.431(6) .
O3A C90A 1.447(5) .
C87A C88A 1.514(6) .
C87A H87C 0.9900 .
C87A H87D 0.9900 .
C88A C89A 1.546(6) .
C88A H88C 0.9900 .
C88A H88D 0.9900 .
C89A C90A 1.530(6) .
C89A H89C 0.9900 .
C89A H89D 0.9900 .
C90A H90C 0.9900 .
C90A H90D 0.9900 .

loop_
_geom_torsion_atom_site_label_1
_geom_torsion_atom_site_label_2
_geom_torsion_atom_site_label_3
_geom_torsion_atom_site_label_4
_geom_torsion
_geom_torsion_site_symmetry_1
_geom_torsion_site_symmetry_4
C1 N1 N2 N3 -0.4(3) . .
Co1 N1 N2 N3 163.13(19) . .
K1 N1 N2 N3 -136.3(3) . .
C1 N1 N2 K1 135.8(2) . .
Co1 N1 N2 K1 -60.6(2) . .
N1 N2 N3 C2 0.1(3) . .
K1 N2 N3 C2 -119.2(2) . .
C27 N4 N5 N6 0.3(3) . .
Co1 N4 N5 N6 168.9(2) . .
K1 N4 N5 N6 -134.2(3) . .
C27 N4 N5 K1 134.5(2) . .
Co1 N4 N5 K1 -56.9(2) . .
N4 N5 N6 C28 -0.2(3) . .
K1 N5 N6 C28 -123.7(2) . .
C53 N7 N8 N9 -0.2(3) . .
Co1 N7 N8 N9 153.3(2) . .
K1 N7 N8 N9 -134.0(2) . .
C53 N7 N8 K1 133.7(2) . .
Co1 N7 N8 K1 -72.74(18) . .
N7 N8 N9 C54 -0.2(3) . .
K1 N8 N9 C54 -112.4(3) . .
N2 N1 C1 C2 0.6(3) . .
Co1 N1 C1 C2 -162.3(2) . .
K1 N1 C1 C2 63.7(3) . .
N2 N1 C1 P1 -176.3(2) . .
Co1 N1 C1 P1 20.9(3) . .
K1 N1 C1 P1 -113.2(2) . .
C3 P1 C1 N1 107(2) . .
C3A P1 C1 N1 105.4(11) . .
C9 P1 C1 N1 -136.2(3) . .
C9A P1 C1 N1 -126.5(9) . .
S1 P1 C1 N1 -13.4(3) . .
C3 P1 C1 C2 -69(2) . .
C3A P1 C1 C2 -70.3(11) . .
C9 P1 C1 C2 48.1(4) . .
C9A P1 C1 C2 57.8(9) . .
S1 P1 C1 C2 170.9(3) . .
N2 N3 C2 C1 0.3(3) . .
N2 N3 C2 P2 -172.5(2) . .
N1 C1 C2 N3 -0.5(3) . .
P1 C1 C2 N3 175.4(3) . .
N1 C1 C2 P2 171.4(2) . .
P1 C1 C2 P2 -12.6(5) . .
C15 P2 C2 N3 100.2(3) . .
C21 P2 C2 N3 -10.8(3) . .
S2 P2 C2 N3 -134.7(2) . .
C15 P2 C2 C1 -70.9(3) . .
C21 P2 C2 C1 178.1(3) . .
S2 P2 C2 C1 54.2(3) . .
C1 P1 C3 C4 -35(5) . .
C9 P1 C3 C4 -154(4) . .
S1 P1 C3 C4 84(4) . .
C1 P1 C3 C8 152(4) . .
C9 P1 C3 C8 33(5) . .
S1 P1 C3 C8 -89(5) . .
C8 C3 C4 C5 -5(7) . .
P1 C3 C4 C5 -177(3) . .
C3 C4 C5 C6 4(4) . .
C4 C5 C6 C7 -5(3) . .
C5 C6 C7 C8 6(4) . .
C6 C7 C8 C3 -6(4) . .
C4 C3 C8 C7 6(7) . .
P1 C3 C8 C7 178(3) . .
C1 P1 C3A C4A -20(2) . .
C9A P1 C3A C4A -144(2) . .
S1 P1 C3A C4A 97(2) . .
C1 P1 C3A C8A 167(2) . .
C9A P1 C3A C8A 43(3) . .
S1 P1 C3A C8A -75(2) . .
C8A C3A C4A C5A 0(3) . .
P1 C3A C4A C5A -172.6(14) . .
C3A C4A C5A C6A -3(2) . .
C4A C5A C6A C7A 3.2(17) . .
C5A C6A C7A C8A 0.1(17) . .
C6A C7A C8A C3A -3(2) . .
C4A C3A C8A C7A 3(3) . .
P1 C3A C8A C7A 175.6(15) . .
C1 P1 C9 C10 -107.0(7) . .
C3 P1 C9 C10 11(2) . .
S1 P1 C9 C10 132.0(6) . .
C1 P1 C9 C14 76.1(6) . .
C3 P1 C9 C14 -166.0(19) . .
S1 P1 C9 C14 -44.9(7) . .
C14 C9 C10 C11 3.0(10) . .
P1 C9 C10 C11 -173.7(5) . .
C9 C10 C11 C12 -3.0(8) . .
C10 C11 C12 C13 1.2(8) . .
C11 C12 C13 C14 0.6(7) . .
C12 C13 C14 C9 -0.6(8) . .
C10 C9 C14 C13 -1.3(10) . .
P1 C9 C14 C13 175.7(4) . .
C1 P1 C9A C14A 84(3) . .
C3A P1 C9A C14A -154(3) . .
S1 P1 C9A C14A -32(3) . .
C1 P1 C9A C10A -96(3) . .
C3A P1 C9A C10A 26(4) . .
S1 P1 C9A C10A 148(3) . .
C14A C9A C10A C11A -2(5) . .
P1 C9A C10A C11A 179(2) . .
C9A C10A C11A C12A 0(4) . .
C10A C11A C12A C13A 2(4) . .
C11A C12A C13A C14A -2(4) . .
C12A C13A C14A C9A 1(4) . .
C10A C9A C14A C13A 1(5) . .
P1 C9A C14A C13A -179(2) . .
C2 P2 C15 C16 -23.2(15) . .
C21 P2 C15 C16 87.2(15) . .
S2 P2 C15 C16 -147.8(15) . .
C2 P2 C15 C20 151.9(16) . .
C21 P2 C15 C20 -97.8(16) . .
S2 P2 C15 C20 27.2(16) . .
C2 P2 C15 C20A 155.3(12) . .
C21 P2 C15 C20A -94.3(12) . .
S2 P2 C15 C20A 30.7(12) . .
C2 P2 C15 C16A -29.3(10) . .
C21 P2 C15 C16A 81.1(9) . .
S2 P2 C15 C16A -153.9(9) . .
C20 C15 C16 C17 8(3) . .
P2 C15 C16 C17 -177.3(13) . .
C15 C16 C17 C18 -3(3) . .
C16 C17 C18 C19 0(3) . .
C17 C18 C19 C20 -1(3) . .
C18 C19 C20 C15 6(3) . .
C16 C15 C20 C19 -9(4) . .
P2 C15 C20 C19 175.6(18) . .
C20A C15 C16A C17A -5(2) . .
P2 C15 C16A C17A 179.5(10) . .
C15 C16A C17A C18A 2.6(19) . .
C16A C17A C18A C19A 0.1(18) . .
C17A C18A C19A C20A -0.5(19) . .
C18A C19A C20A C15 -2(2) . .
C16A C15 C20A C19A 5(2) . .
P2 C15 C20A C19A 179.9(11) . .
C2 P2 C21 C22 -106.6(14) . .
C15 P2 C21 C22 145.4(14) . .
S2 P2 C21 C22 18.7(14) . .
C2 P2 C21 C26 80.6(13) . .
C15 P2 C21 C26 -27.4(13) . .
S2 P2 C21 C26 -154.1(13) . .
C2 P2 C21 C22A -101(2) . .
C15 P2 C21 C22A 151(2) . .
S2 P2 C21 C22A 24(2) . .
C2 P2 C21 C26A 71(2) . .
C15 P2 C21 C26A -37(2) . .
S2 P2 C21 C26A -164.1(19) . .
C26 C21 C22 C23 -5(3) . .
P2 C21 C22 C23 -178.1(13) . .
C21 C22 C23 C24 0(3) . .
C22 C23 C24 C25 3(2) . .
C23 C24 C25 C26 -2(2) . .
C22 C21 C26 C25 6(3) . .
P2 C21 C26 C25 179.0(11) . .
C24 C25 C26 C21 -3(2) . .
C26A C21 C22A C23A 8(5) . .
P2 C21 C22A C23A 180(2) . .
C21 C22A C23A C24A 0(4) . .
C22A C23A C24A C25A -6(4) . .
C23A C24A C25A C26A 3(4) . .
C24A C25A C26A C21 6(4) . .
C22A C21 C26A C25A -11(4) . .
P2 C21 C26A C25A 177(2) . .
N5 N4 C27 C28 -0.2(3) . .
Co1 N4 C27 C28 -167.9(2) . .
K1 N4 C27 C28 55.6(4) . .
N5 N4 C27 P3 179.5(2) . .
Co1 N4 C27 P3 11.8(4) . .
K1 N4 C27 P3 -124.8(2) . .
C29 P3 C27 N4 112.2(5) . .
C35A P3 C27 N4 -135.3(11) . .
C35 P3 C27 N4 -128.1(4) . .
C29A P3 C27 N4 107.5(18) . .
S3 P3 C27 N4 -9.0(3) . .
C29 P3 C27 C28 -68.3(6) . .
C35A P3 C27 C28 44.2(11) . .
C35 P3 C27 C28 51.4(5) . .
C29A P3 C27 C28 -72.9(18) . .
S3 P3 C27 C28 170.5(3) . .
N5 N6 C28 C27 0.1(4) . .
N5 N6 C28 P4 -175.7(2) . .
N4 C27 C28 N6 0.1(3) . .
P3 C27 C28 N6 -179.5(3) . .
N4 C27 C28 P4 175.0(3) . .
P3 C27 C28 P4 -4.6(6) . .
C41 P4 C28 N6 103.1(13) . .
C47A P4 C28 N6 -12.0(11) . .
C47 P4 C28 N6 -7.5(4) . .
C41A P4 C28 N6 100.2(7) . .
S4 P4 C28 N6 -133.1(2) . .
C41 P4 C28 C27 -71.3(13) . .
C47A P4 C28 C27 173.5(11) . .
C47 P4 C28 C27 178.0(4) . .
C41A P4 C28 C27 -74.2(7) . .
S4 P4 C28 C27 52.4(4) . .
C27 P3 C29 C30 -34.1(11) . .
C35 P3 C29 C30 -153.1(10) . .
S3 P3 C29 C30 85.5(9) . .
C27 P3 C29 C34 152.2(9) . .
C35 P3 C29 C34 33.3(13) . .
S3 P3 C29 C34 -88.2(10) . .
C34 C29 C30 C31 -1.7(15) . .
P3 C29 C30 C31 -175.4(6) . .
C29 C30 C31 C32 0.2(11) . .
C30 C31 C32 C33 0.7(10) . .
C31 C32 C33 C34 0.0(10) . .
C30 C29 C34 C33 2.3(15) . .
P3 C29 C34 C33 175.8(7) . .
C32 C33 C34 C29 -1.5(11) . .
C27 P3 C29A C30A -19(4) . .
C35A P3 C29A C30A -138(4) . .
S3 P3 C29A C30A 96(4) . .
C27 P3 C29A C34A 174(3) . .
C35A P3 C29A C34A 56(5) . .
S3 P3 C29A C34A -70(4) . .
C34A C29A C30A C31A -4(6) . .
P3 C29A C30A C31A -172(3) . .
C29A C30A C31A C32A 0(5) . .
C30A C31A C32A C33A 0(4) . .
C31A C32A C33A C34A 4(4) . .
C32A C33A C34A C29A -10(4) . .
C30A C29A C34A C33A 9(5) . .
P3 C29A C34A C33A 177(2) . .
C27 P3 C35 C36 -94.6(15) . .
C29 P3 C35 C36 25.9(18) . .
S3 P3 C35 C36 147.7(13) . .
C27 P3 C35 C40 86.7(14) . .
C29 P3 C35 C40 -152.8(13) . .
S3 P3 C35 C40 -31.0(16) . .
C40 C35 C36 C37 1(2) . .
P3 C35 C36 C37 -178.1(10) . .
C35 C36 C37 C38 0.1(14) . .
C36 C37 C38 C39 -2.7(11) . .
C37 C38 C39 C40 4.5(11) . .
C38 C39 C40 C35 -3.8(15) . .
C36 C35 C40 C39 1(2) . .
P3 C35 C40 C39 179.9(9) . .
C27 P3 C35A C36A -107(4) . .
C29A P3 C35A C36A 7(5) . .
S3 P3 C35A C36A 131(3) . .
C27 P3 C35A C40A 70(4) . .
C29A P3 C35A C40A -176(3) . .
S3 P3 C35A C40A -53(4) . .
C40A C35A C36A C37A 11(7) . .
P3 C35A C36A C37A -173(3) . .
C35A C36A C37A C38A -5(4) . .
C36A C37A C38A C39A 2(3) . .
C37A C38A C39A C40A -3(4) . .
C36A C35A C40A C39A -11(6) . .
P3 C35A C40A C39A 172(2) . .
C38A C39A C40A C35A 7(4) . .
C28 P4 C41 C42 160(2) . .
C47 P4 C41 C42 -90(2) . .
S4 P4 C41 C42 33(3) . .
C28 P4 C41 C46 -27(3) . .
C47 P4 C41 C46 84(2) . .
S4 P4 C41 C46 -153(2) . .
C46 C41 C42 C43 2(3) . .
P4 C41 C42 C43 176(2) . .
C41 C42 C43 C44 3(3) . .
C42 C43 C44 C45 -6(3) . .
C43 C44 C45 C46 3(3) . .
C42 C41 C46 C45 -5(4) . .
P4 C41 C46 C45 -179(2) . .
C44 C45 C46 C41 2(3) . .
C28 P4 C41A C42A 153.7(10) . .
C47A P4 C41A C42A -94(2) . .
S4 P4 C41A C42A 28.1(13) . .
C28 P4 C41A C46A -26.4(13) . .
C47A P4 C41A C46A 86(2) . .
S4 P4 C41A C46A -152.0(10) . .
C46A C41A C42A C43A -2.4(16) . .
P4 C41A C42A C43A 177.5(10) . .
C41A C42A C43A C44A 1.0(13) . .
C42A C43A C44A C45A 0.8(11) . .
C43A C44A C45A C46A -1.0(13) . .
C44A C45A C46A C41A -0.5(16) . .
C42A C41A C46A C45A 2.2(18) . .
P4 C41A C46A C45A -177.8(12) . .
C28 P4 C47 C52 67.0(9) . .
C41 P4 C47 C52 -46.9(11) . .
S4 P4 C47 C52 -167.0(7) . .
C28 P4 C47 C48 -115.8(10) . .
C41 P4 C47 C48 130.3(11) . .
S4 P4 C47 C48 10.2(11) . .
C52 C47 C48 C49 0.3(13) . .
P4 C47 C48 C49 -177.0(6) . .
C47 C48 C49 C50 -0.1(10) . .
C48 C49 C50 C51 -0.2(10) . .
C49 C50 C51 C52 0.3(9) . .
C50 C51 C52 C47 -0.1(9) . .
C48 C47 C52 C51 -0.2(13) . .
P4 C47 C52 C51 177.0(6) . .
C28 P4 C47A C48A -89(5) . .
C41A P4 C47A C48A 163(4) . .
S4 P4 C47A C48A 36(6) . .
C28 P4 C47A C52A 80(5) . .
C41A P4 C47A C52A -28(5) . .
S4 P4 C47A C52A -155(4) . .
C52A C47A C48A C49A 10(7) . .
P4 C47A C48A C49A 179(3) . .
C47A C48A C49A C50A 1(5) . .
C48A C49A C50A C51A -14(5) . .
C49A C50A C51A C52A 16(5) . .
C48A C47A C52A C51A -8(7) . .
P4 C47A C52A C51A -177(3) . .
C50A C51A C52A C47A -5(5) . .
N8 N7 C53 C54 0.6(3) . .
Co1 N7 C53 C54 -152.1(2) . .
K1 N7 C53 C54 68.4(3) . .
N8 N7 C53 P5 -177.59(19) . .
Co1 N7 C53 P5 29.8(3) . .
K1 N7 C53 P5 -109.8(3) . .
C61 P5 C53 N7 -140.6(12) . .
C55 P5 C53 N7 96.0(2) . .
C61A P5 C53 N7 -144.6(2) . .
S5 P5 C53 N7 -25.3(2) . .
C61 P5 C53 C54 42.0(12) . .
C55 P5 C53 C54 -81.4(4) . .
C61A P5 C53 C54 38.0(4) . .
S5 P5 C53 C54 157.3(3) . .
N8 N9 C54 C53 0.5(3) . .
N8 N9 C54 P6 -171.1(2) . .
N7 C53 C54 N9 -0.7(3) . .
P5 C53 C54 N9 176.9(3) . .
N7 C53 C54 P6 168.8(3) . .
P5 C53 C54 P6 -13.6(6) . .
C73 P6 C54 N9 -19.5(3) . .
C67 P6 C54 N9 92.7(3) . .
S6 P6 C54 N9 -142.7(2) . .
C73 P6 C54 C53 171.9(3) . .
C67 P6 C54 C53 -75.9(3) . .
S6 P6 C54 C53 48.7(4) . .
C53 P5 C55 C56 -123.6(13) . .
C61 P5 C55 C56 106.0(18) . .
S5 P5 C55 C56 -4.2(13) . .
C53 P5 C55 C60 61.9(11) . .
C61 P5 C55 C60 -68.5(16) . .
S5 P5 C55 C60 -178.7(11) . .
C53 P5 C55 C56A -118.7(15) . .
C61A P5 C55 C56A 125.3(15) . .
S5 P5 C55 C56A 0.7(15) . .
C53 P5 C55 C60A 46.4(11) . .
C61A P5 C55 C60A -69.6(11) . .
S5 P5 C55 C60A 165.8(11) . .
C60 C55 C56 C57 -8(3) . .
P5 C55 C56 C57 177.1(13) . .
C55 C56 C57 C58 1(3) . .
C56 C57 C58 C59 6(3) . .
C57 C58 C59 C60 -5(2) . .
C56 C55 C60 C59 9(2) . .
P5 C55 C60 C59 -176.8(7) . .
C58 C59 C60 C55 -2.1(18) . .
C60A C55 C56A C57A 9(3) . .
P5 C55 C56A C57A 174.8(13) . .
C55 C56A C57A C58A 1(3) . .
C56A C57A C58A C59A -8(3) . .
C57A C58A C59A C60A 5(2) . .
C58A C59A C60A C55 6(2) . .
C56A C55 C60A C59A -12(2) . .
P5 C55 C60A C59A -178.5(9) . .
C53 P5 C61 C62 -137(2) . .
C55 P5 C61 C62 -14(3) . .
S5 P5 C61 C62 104(3) . .
C53 P5 C61 C66 46(4) . .
C55 P5 C61 C66 169(4) . .
S5 P5 C61 C66 -73(4) . .
C66 C61 C62 C63 -6(6) . .
P5 C61 C62 C63 177(2) . .
C61 C62 C63 C64 -3(5) . .
C62 C63 C64 C65 3(6) . .
C63 C64 C65 C66 6(7) . .
C62 C61 C66 C65 15(8) . .
P5 C61 C66 C65 -169(4) . .
C64 C65 C66 C61 -14(8) . .
C53 P5 C61A C66A 65.9(5) . .
C55 P5 C61A C66A -177.8(4) . .
S5 P5 C61A C66A -52.4(5) . .
C53 P5 C61A C62A -117.6(4) . .
C55 P5 C61A C62A -1.2(4) . .
S5 P5 C61A C62A 124.2(4) . .
C66A C61A C62A C63A 1.4(7) . .
P5 C61A C62A C63A -175.1(4) . .
C61A C62A C63A C64A -0.6(7) . .
C62A C63A C64A C65A -0.4(7) . .
C63A C64A C65A C66A 0.5(8) . .
C62A C61A C66A C65A -1.2(9) . .
P5 C61A C66A C65A 175.5(5) . .
C64A C65A C66A C61A 0.3(10) . .
C54 P6 C67 C72 -25.5(3) . .
C73 P6 C67 C72 84.1(3) . .
S6 P6 C67 C72 -153.4(3) . .
C54 P6 C67 C68 153.8(3) . .
C73 P6 C67 C68 -96.6(3) . .
S6 P6 C67 C68 25.9(3) . .
C72 C67 C68 C69 0.3(5) . .
P6 C67 C68 C69 -179.0(3) . .
C67 C68 C69 C70 -0.1(5) . .
C68 C69 C70 C71 0.3(6) . .
C69 C70 C71 C72 -0.6(6) . .
C70 C71 C72 C67 0.8(6) . .
C68 C67 C72 C71 -0.6(5) . .
P6 C67 C72 C71 178.7(3) . .
C54 P6 C73 C78 88.4(12) . .
C67 P6 C73 C78 -20.8(13) . .
S6 P6 C73 C78 -144.2(12) . .
C54 P6 C73 C74 -97.6(11) . .
C67 P6 C73 C74 153.2(10) . .
S6 P6 C73 C74 29.8(11) . .
C54 P6 C73 C78A 81.5(13) . .
C67 P6 C73 C78A -27.6(13) . .
S6 P6 C73 C78A -151.1(13) . .
C54 P6 C73 C74A -100.9(13) . .
C67 P6 C73 C74A 150.0(13) . .
S6 P6 C73 C74A 26.6(13) . .
C78 C73 C74 C75 -1(2) . .
P6 C73 C74 C75 -175.8(12) . .
C73 C74 C75 C76 -2(2) . .
C74 C75 C76 C77 2(2) . .
C75 C76 C77 C78 1(2) . .
C74 C73 C78 C77 4(2) . .
P6 C73 C78 C77 177.7(11) . .
C76 C77 C78 C73 -4(3) . .
C78A C73 C74A C75A 0(3) . .
P6 C73 C74A C75A -178.1(12) . .
C73 C74A C75A C76A 4(3) . .
C74A C75A C76A C77A -2(2) . .
C75A C76A C77A C78A -4(2) . .
C74A C73 C78A C77A -5(3) . .
P6 C73 C78A C77A 172.5(16) . .
C76A C77A C78A C73 7(3) . .
C82 O1 C79 C80 39.4(5) . .
K1 O1 C79 C80 -118.3(3) . .
K1 O1 C79 C80 176.7(3) 2_666 .
C82 O1 C79 K1 157.7(3) . .
K1 O1 C79 K1 -65.0(3) 2_666 .
O1 C79 C80 C81 -21.3(5) . .
K1 C79 C80 C81 -81.0(4) . .
C79 C80 C81 C82 -4.4(5) . .
C79 O1 C82 C81 -42.7(5) . .
K1 O1 C82 C81 91.5(5) . .
K1 O1 C82 C81 161.9(3) 2_666 .
C80 C81 C82 O1 28.6(5) . .
C86 O2 C83 C84 32.1(8) . .
K1 O2 C83 C84 -88.6(6) . .
K1 O2 C83 C84 -173.8(6) 2_666 .
O2 C83 C84 C85 -7.9(9) . .
C83 C84 C85 C86 -17.4(8) . .
C83 O2 C86 C85 -43.3(6) . .
K1 O2 C86 C85 79.6(5) . .
K1 O2 C86 C85 163.2(5) 2_666 .
C83 O2 C86 K1 -122.9(6) . .
K1 O2 C86 K1 83.6(5) 2_666 .
C84 C85 C86 O2 36.9(6) . .
C84 C85 C86 K1 83.2(5) . .
C86A O2A C83A C84A 23(3) . .
K1 O2A C83A C84A -93(2) . .
K1 O2A C83A C84A 176(3) 2_666 .
C86A O2A C83A K1 116(2) . .
K1 O2A C83A K1 -91(3) 2_666 .
O2A C83A C84A C85A -3(3) . .
K1 C83A C84A C85A -53(2) . .
C83A C84A C85A C86A -17(3) . .
C83A O2A C86A C85A -34(2) . .
K1 O2A C86A C85A 82.9(18) . .
K1 O2A C86A C85A 163.3(19) 2_666 .
C83A O2A C86A K1 -117(2) . .
K1 O2A C86A K1 80.4(13) 2_666 .
C83A O2A C86A K1 163(3) . 2_666
K1 O2A C86A K1 -80.4(13) . 2_666
C84A C85A C86A O2A 31(2) . .
C84A C85A C86A K1 79.9(19) . .
C84A C85A C86A K1 58(4) . 2_666
C90 O3 C87 C88 -4(3) . .
O3 C87 C88 C89 -20(3) . .
C87 C88 C89 C90 35(2) . .
C87 O3 C90 C89 28(2) . .
C88 C89 C90 O3 -38.9(18) . .
C90A O3A C87A C88A -3.8(6) . .
O3A C87A C88A C89A -19.7(6) . .
C87A C88A C89A C90A 33.8(5) . .
C87A O3A C90A C89A 26.3(5) . .
C88A C89A C90A O3A -37.2(5) . .
